data_1569128
loop_
_publ_author_name
'Jin, Qiu-Yan'
'Liang, Yuan-Yuan'
'Zhang, Zhi-Hui'
'Meng, Liao'
'Geng, Jun-Shan'
'Hu, Kong-Qiu'
'Yu, Ji-Pan'
'Chai, Zhi-Fang'
'Mei, Lei'
'Shi, Wei-Qun'

_publ_section_title
;
 Colossal negative thermal expansion in a cucurbit[8]uril-enabled
 uranyl-organic polythreading framework <i>via</i> thermally induced
 relaxation.
;
_journal_issue 23
_journal_name_full 'Chemical science'
_journal_page_first 6330
_journal_page_last 6340
_journal_paper_doi 10.1039/d3sc01343j
_journal_volume 14
_journal_year 2023
_chemical_formula_moiety 'C156 H140 N44 O50 U6, C48 H48 N32 O16'
_chemical_formula_sum 'C204 H188 N76 O66 U6'
_chemical_formula_weight 6188.47
_space_group_crystal_system monoclinic
_space_group_IT_number 15
_space_group_name_Hall '-C 2yc'
_space_group_name_H-M_alt 'C 1 2/c 1'
_atom_sites_solution_hydrogens mixed
_audit_creation_date 2022-11-10
_audit_creation_method
;
Olex2 1.5
(compiled 2022.04.07 svn.rca3783a0 for OlexSys, GUI svn.r6498)
;
_audit_update_record
;
2022-11-10 deposited with the CCDC.	2023-05-09 downloaded from the CCDC.
;
_cell_angle_alpha 90
_cell_angle_beta 126.479(10)
_cell_angle_gamma 90
_cell_formula_units_Z 4
_cell_length_a 50.415(8)
_cell_length_b 17.153(3)
_cell_length_c 36.605(9)
_cell_measurement_reflns_used 9721
_cell_measurement_temperature 250.00
_cell_measurement_theta_max 27.477
_cell_measurement_theta_min 2.769
_cell_volume 25453(9)
_computing_cell_refinement 'SAINT V8.40B (?, 2016)'
_computing_data_reduction 'SAINT V8.40B (?, 2016)'
_computing_molecular_graphics 'Olex2 1.5 (Dolomanov et al., 2009)'
_computing_publication_material 'Olex2 1.5 (Dolomanov et al., 2009)'
_computing_structure_refinement 'SHELXL 2016/6 (Sheldrick, 2015)'
_computing_structure_solution 'SHELXT 2018/2 (Sheldrick, 2018)'
_diffrn_ambient_temperature 250.00
_diffrn_measured_fraction_theta_full 0.998
_diffrn_measured_fraction_theta_max 0.994
_diffrn_measurement_device_type 'Bruker APEX-III PHOTON'
_diffrn_measurement_method '\f and \w scans'
_diffrn_radiation_type MoK\a
_diffrn_radiation_wavelength 0.71076
_diffrn_reflns_av_R_equivalents 0.0340
_diffrn_reflns_av_unetI/netI 0.0275
_diffrn_reflns_Laue_measured_fraction_full 0.998
_diffrn_reflns_Laue_measured_fraction_max 0.994
_diffrn_reflns_limit_h_max 65
_diffrn_reflns_limit_h_min -65
_diffrn_reflns_limit_k_max 21
_diffrn_reflns_limit_k_min -22
_diffrn_reflns_limit_l_max 47
_diffrn_reflns_limit_l_min -47
_diffrn_reflns_number 157296
_diffrn_reflns_point_group_measured_fraction_full 0.998
_diffrn_reflns_point_group_measured_fraction_max 0.994
_diffrn_reflns_theta_full 25.243
_diffrn_reflns_theta_max 27.582
_diffrn_reflns_theta_min 2.510
_exptl_absorpt_coefficient_mu 3.896
_exptl_absorpt_correction_T_max 0.7456
_exptl_absorpt_correction_T_min 0.6126
_exptl_absorpt_correction_type multi-scan
_exptl_absorpt_process_details
;
SADABS-2016/2 (Bruker,2016/2) was used for absorption correction.
wR2(int) was 0.0637 before and 0.0507 after correction.
The Ratio of minimum to maximum transmission is 0.8216.
The \l/2 correction factor is Not present.
;
_exptl_crystal_colour yellow
_exptl_crystal_colour_primary yellow
_exptl_crystal_density_diffrn 1.615
_exptl_crystal_description block
_exptl_crystal_F_000 12096
_refine_diff_density_max 4.602
_refine_diff_density_min -4.612
_refine_diff_density_rms 0.124
_refine_ls_extinction_method none
_refine_ls_goodness_of_fit_ref 1.025
_refine_ls_hydrogen_treatment constr
_refine_ls_matrix_type full
_refine_ls_number_parameters 1585
_refine_ls_number_reflns 29291
_refine_ls_number_restraints 0
_refine_ls_restrained_S_all 1.025
_refine_ls_R_factor_all 0.0552
_refine_ls_R_factor_gt 0.0403
_refine_ls_shift/su_max 0.003
_refine_ls_shift/su_mean 0.000
_refine_ls_structure_factor_coef Fsqd
_refine_ls_weighting_details 'w=1/[\s^2^(Fo^2^)+(0.0484P)^2^+230.2922P] where P=(Fo^2^+2Fc^2^)/3'
_refine_ls_weighting_scheme calc
_refine_ls_wR_factor_gt 0.1012
_refine_ls_wR_factor_ref 0.1128
_reflns_Friedel_coverage 0.000
_reflns_number_gt 23828
_reflns_number_total 29291
_reflns_threshold_expression 'I > 2\s(I)'
_cod_data_source_file d3sc01343j2.cif
_cod_data_source_block U3bcbpy3CB8_250K_A
_cod_depositor_comments 'Adding full bibliography for 1569127--1569159.cif.'
_cod_original_cell_volume 25454(9)
_cod_database_code 1569128
_shelx_shelxl_version_number 2016/6
_shelx_space_group_comment
;
The symmetry employed for this shelxl refinement is uniquely defined
by the following loop, which should always be used as a source of
symmetry information in preference to the above space-group names.
They are only intended as comments.
;
_olex2_refinement_description
;
1. Fixed Uiso
 At 1.2 times of:
  All C(H) groups, All C(H,H) groups
 At 1.5 times of:
  All O(H,H) groups
2.a Riding coordinates:
 O16(H16A,H16B), O17(H17A,H17B)
2.b Ternary CH refined with riding coordinates:
 C101(H101), C97(H97), C100(H100), C96(H96), C99(H99), C102(H102), C103(H103),
 C98(H98), C72(H72), C75(H75), C78(H78), C74(H74), C73(H73), C79(H79), C76(H76),
  C77(H77)
2.c Secondary CH2 refined with riding coordinates:
 C81(H81A,H81B), C93(H93A,H93B), C85(H85A,H85B), C8(H8A,H8B), C91(H91A,H91B),
 C95(H95A,H95B), C87(H87A,H87B), C83(H83A,H83B), C26(H26A,H26B), C44(H44A,H44B),
  C61(H61A,H61B), C62(H62A,H62B), C56(H56A,H56B), C58(H58A,H58B), C64(H64A,
 H64B), C68(H68A,H68B), C70(H70A,H70B), C89(H89A,H89B), C66(H66A,H66B)
2.d Aromatic/amide H refined with riding coordinates:
 C22(H22), C24(H24), C52(H52), C21(H21), C28(H28), C30(H30), C51(H51),
 C46(H46), C3(H3), C6(H6), C27(H27), C45(H45), C54(H54), C12(H12), C7(H7),
 C31(H31), C53(H53), C43(H43), C42(H42), C13(H13), C39(H39), C33(H33), C4(H4),
 C36(H36), C10(H10), C9(H9), C35(H35), C40(H40), C49(H49), C34(H34), C15(H15),
 C16(H16), C18(H18), C48(H48), C17(H17), C25(H25)
;
_olex2_submission_special_instructions 'No special instructions were received'

loop_
_space_group_symop_operation_xyz
'x, y, z'
'-x, y, -z+1/2'
'x+1/2, y+1/2, z'
'-x+1/2, y+1/2, -z+1/2'
'-x, -y, -z'
'x, -y, z-1/2'
'-x+1/2, -y+1/2, -z'
'x+1/2, -y+1/2, z-1/2'

loop_
_atom_site_label
_atom_site_type_symbol
_atom_site_fract_x
_atom_site_fract_y
_atom_site_fract_z
_atom_site_U_iso_or_equiv
_atom_site_adp_type
_atom_site_occupancy
_atom_site_site_symmetry_order
_atom_site_calc_flag
_atom_site_refinement_flags_posn
_atom_site_refinement_flags_adp
_atom_site_refinement_flags_occupancy
_atom_site_disorder_assembly
_atom_site_disorder_group
U1 U 0.33013(2) 0.64376(2) 0.84090(2) 0.02800(5) Uani 1 1 d . . . . .
U2 U 0.34273(2) 0.43833(2) 0.78883(2) 0.02944(5) Uani 1 1 d . . . . .
U3 U 0.40791(2) 0.58615(2) 0.85768(2) 0.05395(7) Uani 1 1 d . . . . .
O25 O 0.57945(11) 0.8404(3) 0.9814(2) 0.0809(17) Uani 1 1 d . . . . .
O1 O 0.33321(9) 0.5899(2) 0.88448(13) 0.0433(9) Uani 1 1 d . . . . .
O10 O 0.34079(9) 0.7597(2) 0.88443(12) 0.0390(8) Uani 1 1 d . . . . .
O15 O 0.35908(9) 0.3508(2) 0.75153(14) 0.0454(9) Uani 1 1 d . . . . .
O7 O 0.35575(8) 0.5478(2) 0.82957(14) 0.0420(9) Uani 1 1 d . . . . .
O14 O 0.31208(9) 0.3209(2) 0.73888(13) 0.0386(8) Uani 1 1 d . . . . .
O13 O 0.29299(9) 0.4428(2) 0.78102(14) 0.0427(9) Uani 1 1 d . . . . .
O12 O 0.28236(8) 0.5675(2) 0.78240(12) 0.0373(8) Uani 1 1 d . . . . .
O8 O 0.38685(9) 0.6701(2) 0.88348(14) 0.0446(9) Uani 1 1 d . . . . .
O2 O 0.32483(10) 0.7006(2) 0.79623(13) 0.0418(8) Uani 1 1 d . . . . .
O3 O 0.35978(10) 0.3762(2) 0.83678(13) 0.0484(9) Uani 1 1 d . . . . .
O16 O 0.27778(9) 0.7016(3) 0.81919(14) 0.0543(11) Uani 1 1 d . . . . .
H16A H 0.281218 0.727652 0.841458 0.082 Uiso 1 1 d R U . . .
H16B H 0.264658 0.665422 0.814998 0.082 Uiso 1 1 d R U . . .
O28 O 0.26722(10) 0.5272(2) 0.62092(14) 0.0473(9) Uani 1 1 d . . . . .
O9 O 0.39570(10) 0.4737(3) 0.81504(19) 0.0684(15) Uani 1 1 d . . . . .
O4 O 0.32366(11) 0.4949(2) 0.73872(14) 0.0503(10) Uani 1 1 d . . . . .
N32 N 0.19984(11) 0.9694(3) 0.58514(14) 0.0379(9) Uani 1 1 d . . . . .
N35 N 0.32960(11) 0.7350(2) 0.69804(15) 0.0355(9) Uani 1 1 d . . . . .
O11 O 0.38549(12) 0.7294(3) 0.95306(15) 0.0694(15) Uani 1 1 d . . . . .
N27 N 0.29194(10) 0.6261(2) 0.67393(14) 0.0342(9) Uani 1 1 d . . . . .
N25 N 0.20659(10) 0.7865(2) 0.62816(14) 0.0364(9) Uani 1 1 d . . . . .
O31 O 0.29014(10) 0.9354(2) 0.65892(15) 0.0480(9) Uani 1 1 d . . . . .
O30 O 0.22543(10) 1.0476(2) 0.56328(14) 0.0475(9) Uani 1 1 d . . . . .
N24 N 0.16266(11) 0.8591(3) 0.56254(15) 0.0388(10) Uani 1 1 d . . . . .
N3 N 0.11398(10) 0.4152(3) 0.63625(15) 0.0392(10) Uani 1 1 d . . . . .
O27 O 0.19930(9) 0.6573(2) 0.60675(13) 0.0430(9) Uani 1 1 d . . . . .
O32 O 0.36196(11) 0.8008(2) 0.68312(16) 0.0566(11) Uani 1 1 d . . . . .
O6 O 0.39323(11) 0.6451(3) 0.80850(16) 0.0594(12) Uani 1 1 d . . . . .
N36 N 0.36108(12) 0.6667(3) 0.68651(17) 0.0439(11) Uani 1 1 d . . . . .
O33 O 0.39113(12) 0.7166(3) 0.61501(16) 0.0586(11) Uani 1 1 d . . . . .
N28 N 0.32237(11) 0.5584(3) 0.65921(15) 0.0385(10) Uani 1 1 d . . . . .
N4 N -0.02199(15) 0.4817(5) 0.4091(2) 0.0756(19) Uani 1 1 d . . . . .
O29 O 0.29877(11) 0.4390(3) 0.55640(15) 0.0563(11) Uani 1 1 d . . . . .
O17 O 0.45739(12) 0.5550(3) 0.8598(2) 0.094(2) Uani 1 1 d . . . . .
H17A H 0.466704 0.597317 0.860737 0.141 Uiso 1 1 d R U . . .
H17B H 0.451044 0.534047 0.834657 0.141 Uiso 1 1 d R U . . .
N34 N 0.28622(11) 0.8173(2) 0.68582(15) 0.0375(9) Uani 1 1 d . . . . .
N11 N 0.43160(16) 1.0660(4) 0.7936(2) 0.0729(18) Uani 1 1 d . . . . .
N23 N 0.13470(12) 0.8984(3) 0.49096(15) 0.0425(10) Uani 1 1 d . . . . .
N12 N 0.42406(14) 1.1693(4) 0.8221(2) 0.0766(19) Uani 1 1 d . . . . .
N20 N 0.48159(16) 1.2046(4) 0.8611(3) 0.083(2) Uani 1 1 d . . . . .
N21 N 0.47916(15) 1.2882(4) 0.9136(3) 0.080(2) Uani 1 1 d . . . . .
O26 O 0.13497(11) 0.7673(2) 0.50512(15) 0.0551(11) Uani 1 1 d . . . . .
N13 N 0.42196(15) 1.2496(4) 0.8748(3) 0.081(2) Uani 1 1 d . . . . .
N14 N 0.42800(14) 1.2799(4) 0.9378(3) 0.079(2) Uani 1 1 d . . . . .
O18 O 0.45091(10) 0.6893(3) 0.90276(19) 0.0696(15) Uani 1 1 d . . . . .
N22 N 0.48183(13) 1.3367(4) 0.9720(3) 0.083(2) Uani 1 1 d . . . . .
N26 N 0.24952(10) 0.7070(2) 0.66561(15) 0.0357(9) Uani 1 1 d . . . . .
N15 N 0.44240(13) 1.2731(4) 1.0130(3) 0.080(2) Uani 1 1 d . . . . .
N33 N 0.24334(11) 0.8984(2) 0.65172(15) 0.0369(9) Uani 1 1 d . . . . .
O19 O 0.41974(12) 0.8600(3) 0.81566(19) 0.0708(14) Uani 1 1 d . . . . .
N31 N 0.17033(12) 1.0124(3) 0.51429(15) 0.0415(10) Uani 1 1 d . . . . .
N30 N 0.34439(11) 0.4813(3) 0.56162(15) 0.0395(10) Uani 1 1 d . . . . .
N29 N 0.34231(12) 0.5012(3) 0.61987(16) 0.0430(10) Uani 1 1 d . . . . .
N37 N 0.37861(12) 0.6131(3) 0.64303(16) 0.0442(11) Uani 1 1 d . . . . .
C101 C 0.34639(13) 0.6072(3) 0.69745(17) 0.0359(11) Uani 1 1 d . . . . .
H101 H 0.363294 0.575823 0.724130 0.043 Uiso 1 1 calc R U . . .
N6 N 0.27429(13) 0.2352(3) 0.38525(18) 0.0555(13) Uani 1 1 d . . . . .
N38 N 0.38142(12) 0.5921(3) 0.58554(16) 0.0443(11) Uani 1 1 d . . . . .
N5 N 0.31772(16) 0.0651(3) 0.58832(19) 0.0529(13) Uani 1 1 d . . . . .
C37 C 0.33445(12) 0.3060(3) 0.73391(16) 0.0343(10) Uani 1 1 d . . . . .
C97 C 0.16700(13) 0.9423(3) 0.56656(18) 0.0367(11) Uani 1 1 d . . . . .
H97 H 0.158732 0.965274 0.582852 0.044 Uiso 1 1 calc R U . . .
C100 C 0.32509(12) 0.6551(3) 0.70690(17) 0.0339(10) Uani 1 1 d . . . . .
H100 H 0.332350 0.648184 0.738459 0.041 Uiso 1 1 calc R U . . .
N1 N 0.33667(11) 1.0930(3) 1.00282(16) 0.0398(10) Uani 1 1 d . . . . .
N7 N 0.50585(14) 0.6585(4) 0.9532(3) 0.077(2) Uani 1 1 d . . . . .
C1 C 0.36269(13) 0.7744(3) 0.92653(19) 0.0410(12) Uani 1 1 d . . . . .
C22 C 0.18485(12) 0.5014(3) 0.73093(18) 0.0393(11) Uani 1 1 d . . . . .
H22 H 0.171142 0.532388 0.734497 0.047 Uiso 1 1 calc R U . . .
C96 C 0.14645(13) 0.9704(3) 0.51644(18) 0.0397(11) Uani 1 1 d . . . . .
H96 H 0.127970 1.004470 0.508936 0.048 Uiso 1 1 calc R U . . .
O20 O 0.39066(11) 1.0615(3) 0.80315(18) 0.0704(14) Uani 1 1 d . . . . .
O5 O 0.42626(12) 0.5306(3) 0.9076(2) 0.0784(16) Uani 1 1 d . . . . .
C99 C 0.26280(12) 0.7794(3) 0.69071(16) 0.0338(10) Uani 1 1 d . . . . .
H99 H 0.271764 0.772942 0.723021 0.041 Uiso 1 1 calc R U . . .
C84 C 0.29126(13) 0.5664(3) 0.64870(18) 0.0361(11) Uani 1 1 d . . . . .
C5 C 0.35869(13) 1.0008(3) 0.97342(18) 0.0369(11) Uani 1 1 d . . . . .
C29 C 0.06402(12) 0.4363(3) 0.54508(18) 0.0407(12) Uani 1 1 d . . . . .
C81 C 0.17217(13) 0.8090(3) 0.60006(19) 0.0404(12) Uani 1 1 d . . . . .
H81A H 0.158630 0.761698 0.588086 0.049 Uiso 1 1 calc R U . . .
H81B H 0.167311 0.835612 0.619161 0.049 Uiso 1 1 calc R U . . .
C20 C 0.23778(11) 0.4779(3) 0.74665(15) 0.0287(9) Uani 1 1 d . . . . .
C24 C 0.19302(12) 0.3874(3) 0.70096(17) 0.0367(11) Uani 1 1 d . . . . .
H24 H 0.184832 0.341347 0.683703 0.044 Uiso 1 1 calc R U . . .
O24 O 0.56169(13) 0.9589(4) 0.8918(2) 0.0847(17) Uani 1 1 d . . . . .
C52 C 0.29859(17) 0.2639(4) 0.4261(2) 0.0554(15) Uani 1 1 d . . . . .
H52 H 0.310145 0.308096 0.427387 0.066 Uiso 1 1 calc R U . . .
C80 C 0.14380(13) 0.8339(3) 0.5185(2) 0.0413(12) Uani 1 1 d . . . . .
C19 C 0.27316(12) 0.4985(3) 0.77194(14) 0.0324(10) Uani 1 1 d . . . . .
C90 C 0.27464(13) 0.8885(3) 0.66465(18) 0.0373(11) Uani 1 1 d . . . . .
C32 C 0.03495(13) 0.4506(4) 0.4972(2) 0.0456(13) Uani 1 1 d . . . . .
C21 C 0.21713(12) 0.5242(3) 0.75084(17) 0.0344(10) Uani 1 1 d . . . . .
H21 H 0.225075 0.571144 0.767232 0.041 Uiso 1 1 calc R U . . .
O21 O 0.39124(11) 1.1818(3) 0.8916(2) 0.092(2) Uani 1 1 d . . . . .
C88 C 0.20115(14) 1.0134(3) 0.55517(18) 0.0397(11) Uani 1 1 d . . . . .
N8 N 0.48899(13) 0.7174(4) 0.8888(3) 0.0702(18) Uani 1 1 d . . . . .
N16 N 0.54478(15) 0.7608(4) 0.9196(3) 0.082(2) Uani 1 1 d . . . . .
C86 C 0.32567(14) 0.4705(3) 0.57736(19) 0.0415(12) Uani 1 1 d . . . . .
C28 C 0.08514(13) 0.4967(3) 0.57197(19) 0.0439(13) Uani 1 1 d . . . . .
H28 H 0.082493 0.545995 0.558961 0.053 Uiso 1 1 calc R U . . .
C102 C 0.37456(13) 0.5296(3) 0.63654(18) 0.0388(11) Uani 1 1 d . . . . .
H102 H 0.392168 0.501168 0.664137 0.047 Uiso 1 1 calc R U . . .
C93 C 0.38854(15) 0.6499(4) 0.6852(2) 0.0501(15) Uani 1 1 d . . . . .
H93A H 0.404031 0.615606 0.710652 0.060 Uiso 1 1 calc R U . . .
H93B H 0.400112 0.698678 0.689086 0.060 Uiso 1 1 calc R U . . .
C92 C 0.35203(14) 0.7402(3) 0.68867(18) 0.0419(12) Uani 1 1 d . . . . .
C11 C 0.29435(15) 1.1283(3) 1.0255(2) 0.0445(13) Uani 1 1 d . . . . .
C85 C 0.33206(15) 0.4886(3) 0.6484(2) 0.0439(12) Uani 1 1 d . . . . .
H85A H 0.350212 0.464135 0.676729 0.053 Uiso 1 1 calc R U . . .
H85B H 0.313460 0.452073 0.633218 0.053 Uiso 1 1 calc R U . . .
C30 C 0.07024(14) 0.3643(3) 0.5656(2) 0.0476(14) Uani 1 1 d . . . . .
H30 H 0.057326 0.321158 0.548215 0.057 Uiso 1 1 calc R U . . .
C51 C 0.30728(17) 0.2314(4) 0.4663(2) 0.0529(15) Uani 1 1 d . . . . .
H51 H 0.324447 0.253013 0.494343 0.063 Uiso 1 1 calc R U . . .
C46 C 0.33227(17) 0.1178(4) 0.5435(2) 0.0526(15) Uani 1 1 d . . . . .
H46 H 0.348929 0.132234 0.540613 0.063 Uiso 1 1 calc R U . . .
C3 C 0.38524(14) 0.8760(3) 0.98782(19) 0.0432(12) Uani 1 1 d . . . . .
H3 H 0.402544 0.841640 1.007674 0.052 Uiso 1 1 calc R U . . .
C6 C 0.33529(14) 0.9782(3) 0.92905(19) 0.0416(12) Uani 1 1 d . . . . .
H6 H 0.318534 1.013326 0.908677 0.050 Uiso 1 1 calc R U . . .
C8 C 0.35936(15) 1.0822(3) 0.9897(2) 0.0456(13) Uani 1 1 d . . . . .
H8A H 0.381919 1.094320 1.015971 0.055 Uiso 1 1 calc R U . . .
H8B H 0.353316 1.119388 0.965565 0.055 Uiso 1 1 calc R U . . .
C2 C 0.36093(12) 0.8533(3) 0.94320(17) 0.0337(10) Uani 1 1 d . . . . .
C50 C 0.29048(15) 0.1670(4) 0.4647(2) 0.0481(13) Uani 1 1 d . . . . .
C27 C 0.10973(13) 0.4854(3) 0.61713(19) 0.0463(14) Uani 1 1 d . . . . .
H27 H 0.123746 0.526936 0.634907 0.056 Uiso 1 1 calc R U . . .
C45 C 0.34078(18) 0.0858(4) 0.5835(2) 0.0545(15) Uani 1 1 d . . . . .
H45 H 0.363145 0.078491 0.607706 0.065 Uiso 1 1 calc R U . . .
C82 C 0.21671(12) 0.7119(3) 0.63071(17) 0.0344(10) Uani 1 1 d . . . . .
C54 C 0.26502(16) 0.1372(4) 0.4227(2) 0.0541(15) Uani 1 1 d . . . . .
H54 H 0.252708 0.093937 0.420445 0.065 Uiso 1 1 calc R U . . .
C12 C 0.28315(14) 1.0950(4) 0.9841(2) 0.0457(13) Uani 1 1 d . . . . .
H12 H 0.260589 1.083729 0.962929 0.055 Uiso 1 1 calc R U . . .
C7 C 0.33599(13) 0.9047(3) 0.91390(18) 0.0405(12) Uani 1 1 d . . . . .
H7 H 0.319515 0.889833 0.883732 0.049 Uiso 1 1 calc R U . . .
C31 C 0.09492(13) 0.3549(3) 0.6109(2) 0.0456(13) Uani 1 1 d . . . . .
H31 H 0.098551 0.305616 0.624370 0.055 Uiso 1 1 calc R U . . .
C53 C 0.25833(16) 0.1727(4) 0.3844(2) 0.0596(17) Uani 1 1 d . . . . .
H53 H 0.241487 0.151691 0.355982 0.071 Uiso 1 1 calc R U . . .
C47 C 0.29965(16) 0.1292(3) 0.5075(2) 0.0481(14) Uani 1 1 d . . . . .
C23 C 0.17266(12) 0.4330(3) 0.70568(17) 0.0364(11) Uani 1 1 d . . . . .
C43 C 0.30541(15) 0.1862(3) 0.6879(2) 0.0466(13) Uani 1 1 d . . . . .
H43 H 0.288162 0.195830 0.690302 0.056 Uiso 1 1 calc R U . . .
C42 C 0.30412(18) 0.1220(4) 0.6638(2) 0.0561(16) Uani 1 1 d . . . . .
H42 H 0.285551 0.089169 0.648967 0.067 Uiso 1 1 calc R U . . .
C13 C 0.30433(15) 1.0785(4) 0.9736(2) 0.0460(13) Uani 1 1 d . . . . .
H13 H 0.296035 1.056495 0.945142 0.055 Uiso 1 1 calc R U . . .
O22 O 0.53012(12) 1.3036(4) 0.9820(2) 0.096(2) Uani 1 1 d . . . . .
N2 N 0.2263(2) 1.2074(4) 1.0515(3) 0.080(2) Uani 1 1 d . . . . .
C41 C 0.33006(18) 0.1059(3) 0.6615(2) 0.0514(15) Uani 1 1 d . . . . .
C91 C 0.32108(13) 0.8006(3) 0.71405(18) 0.0383(11) Uani 1 1 d . . . . .
H91A H 0.328339 0.789753 0.745019 0.046 Uiso 1 1 calc R U . . .
H91B H 0.333003 0.846795 0.715231 0.046 Uiso 1 1 calc R U . . .
C39 C 0.35837(15) 0.2187(4) 0.7059(2) 0.0539(16) Uani 1 1 d . . . . .
H39 H 0.376862 0.251667 0.720134 0.065 Uiso 1 1 calc R U . . .
C103 C 0.37633(13) 0.5150(3) 0.59635(18) 0.0401(11) Uani 1 1 d . . . . .
H103 H 0.394608 0.479223 0.604891 0.048 Uiso 1 1 calc R U . . .
O23 O 0.53493(13) 1.1562(4) 0.8970(2) 0.094(2) Uani 1 1 d . . . . .
C33 C 0.03363(16) 0.5129(5) 0.4727(2) 0.0620(18) Uani 1 1 d . . . . .
H33 H 0.051749 0.546557 0.484803 0.074 Uiso 1 1 calc R U . . .
C4 C 0.38413(14) 0.9485(3) 1.00306(19) 0.0427(12) Uani 1 1 d . . . . .
H4 H 0.400432 0.963033 1.033361 0.051 Uiso 1 1 calc R U . . .
C95 C 0.39203(14) 0.6055(4) 0.55680(19) 0.0502(15) Uani 1 1 d . . . . .
H95A H 0.402423 0.656944 0.563705 0.060 Uiso 1 1 calc R U . . .
H95B H 0.408665 0.566425 0.563892 0.060 Uiso 1 1 calc R U . . .
C94 C 0.38442(13) 0.6478(3) 0.6145(2) 0.0440(13) Uani 1 1 d . . . . .
C87 C 0.33804(16) 0.4391(3) 0.52290(19) 0.0453(13) Uani 1 1 d . . . . .
H87A H 0.357692 0.408702 0.532704 0.054 Uiso 1 1 calc R U . . .
H87B H 0.319944 0.402334 0.512332 0.054 Uiso 1 1 calc R U . . .
C36 C 0.00729(15) 0.4030(4) 0.4765(2) 0.0591(17) Uani 1 1 d . . . . .
H36 H 0.007033 0.359135 0.491691 0.071 Uiso 1 1 calc R U . . .
C14 C 0.27099(17) 1.1527(3) 1.0354(2) 0.0507(15) Uani 1 1 d . . . . .
C83 C 0.26689(13) 0.6333(3) 0.68133(19) 0.0365(11) Uani 1 1 d . . . . .
H83A H 0.277255 0.627828 0.713866 0.044 Uiso 1 1 calc R U . . .
H83B H 0.250959 0.590733 0.665478 0.044 Uiso 1 1 calc R U . . .
C10 C 0.32801(19) 1.1400(5) 1.0557(3) 0.072(2) Uani 1 1 d . . . . .
H10 H 0.337026 1.159764 1.084871 0.087 Uiso 1 1 calc R U . . .
C26 C 0.13815(12) 0.4050(4) 0.68644(18) 0.0460(14) Uani 1 1 d . . . . .
H26A H 0.139154 0.349617 0.693742 0.055 Uiso 1 1 calc R U . . .
H26B H 0.130162 0.433498 0.701344 0.055 Uiso 1 1 calc R U . . .
C9 C 0.34841(18) 1.1230(5) 1.0435(3) 0.072(2) Uani 1 1 d . . . . .
H9 H 0.371153 1.132710 1.064232 0.087 Uiso 1 1 calc R U . . .
C35 C -0.02010(17) 0.4218(5) 0.4327(3) 0.073(2) Uani 1 1 d . . . . .
H35 H -0.038614 0.388953 0.419193 0.088 Uiso 1 1 calc R U . . .
C44 C 0.3276(2) 0.0364(4) 0.6335(2) 0.066(2) Uani 1 1 d . . . . .
H44A H 0.348930 0.009692 0.649508 0.080 Uiso 1 1 calc R U . . .
H44B H 0.311173 -0.000782 0.629141 0.080 Uiso 1 1 calc R U . . .
C61 C 0.40529(18) 1.2242(5) 0.8283(3) 0.088(3) Uani 1 1 d . . . . .
H61A H 0.400283 1.269898 0.809188 0.105 Uiso 1 1 calc R U . . .
H61B H 0.384284 1.199941 0.817991 0.105 Uiso 1 1 calc R U . . .
C98 C 0.23260(13) 0.8340(3) 0.66544(17) 0.0361(11) Uani 1 1 d . . . . .
H98 H 0.226690 0.851615 0.685514 0.043 Uiso 1 1 calc R U . . .
C40 C 0.35717(18) 0.1541(4) 0.6829(2) 0.0607(17) Uani 1 1 d . . . . .
H40 H 0.374887 0.142776 0.681676 0.073 Uiso 1 1 calc R U . . .
C55 C 0.47969(16) 0.6889(4) 0.9144(3) 0.070(2) Uani 1 1 d . . . . .
C72 C 0.53563(16) 0.6659(4) 0.9561(4) 0.081(3) Uani 1 1 d . . . . .
H72 H 0.547257 0.615340 0.963488 0.097 Uiso 1 1 calc R U . . .
C60 C 0.41172(16) 1.2325(4) 0.8997(3) 0.082(3) Uani 1 1 d . . . . .
C65 C 0.56235(16) 0.7822(5) 0.9647(3) 0.078(3) Uani 1 1 d . . . . .
C71 C 0.50003(18) 1.3092(5) 0.9579(3) 0.080(3) Uani 1 1 d . . . . .
C49 C 0.2856(2) 0.0742(4) 0.5540(3) 0.066(2) Uani 1 1 d . . . . .
H49 H 0.269630 0.058885 0.558070 0.079 Uiso 1 1 calc R U . . .
C59 C 0.41330(16) 1.0944(5) 0.8065(2) 0.067(2) Uani 1 1 d . . . . .
C75 C 0.4788(2) 0.9229(6) 0.8000(3) 0.083(3) Uani 1 1 d . . . . .
H75 H 0.472751 0.924594 0.768814 0.099 Uiso 1 1 calc R U . . .
C62 C 0.41706(16) 1.2877(5) 0.9658(3) 0.084(3) Uani 1 1 d . . . . .
H62A H 0.398835 1.251256 0.955133 0.100 Uiso 1 1 calc R U . . .
H62B H 0.408541 1.340615 0.962473 0.100 Uiso 1 1 calc R U . . .
C78 C 0.44558(17) 1.3135(5) 0.8937(3) 0.083(3) Uani 1 1 d . . . . .
H78 H 0.438540 1.356582 0.871656 0.100 Uiso 1 1 calc R U . . .
C56 C 0.46586(17) 0.7383(5) 0.8419(3) 0.081(3) Uani 1 1 d . . . . .
H56A H 0.443416 0.730746 0.832820 0.098 Uiso 1 1 calc R U . . .
H56B H 0.468827 0.703416 0.823365 0.098 Uiso 1 1 calc R U . . .
C74 C 0.49148(19) 0.8428(6) 0.8210(3) 0.086(3) Uani 1 1 d . . . . .
H74 H 0.490760 0.806103 0.799611 0.103 Uiso 1 1 calc R U . . .
C73 C 0.52351(16) 0.6943(5) 0.9094(4) 0.082(3) Uani 1 1 d . . . . .
H73 H 0.525111 0.653823 0.891547 0.099 Uiso 1 1 calc R U . . .
C79 C 0.44688(16) 1.3385(5) 0.9351(3) 0.080(3) Uani 1 1 d . . . . .
H79 H 0.437393 1.391095 0.931029 0.096 Uiso 1 1 calc R U . . .
C57 C 0.44371(17) 0.8700(5) 0.8159(3) 0.067(2) Uani 1 1 d . . . . .
C34 C 0.0046(2) 0.5247(6) 0.4293(3) 0.078(2) Uani 1 1 d . . . . .
H34 H 0.004154 0.567662 0.412919 0.093 Uiso 1 1 calc R U . . .
C58 C 0.42539(18) 0.9919(6) 0.7724(3) 0.079(2) Uani 1 1 d . . . . .
H58A H 0.423288 0.998938 0.744208 0.095 Uiso 1 1 calc R U . . .
H58B H 0.404186 0.972547 0.764122 0.095 Uiso 1 1 calc R U . . .
C15 C 0.2802(2) 1.2067(5) 1.0696(2) 0.068(2) Uani 1 1 d . . . . .
H15 H 0.301901 1.226094 1.088171 0.081 Uiso 1 1 calc R U . . .
C64 C 0.50402(18) 0.6208(5) 0.9860(4) 0.089(3) Uani 1 1 d . . . . .
H64A H 0.515224 0.570394 0.993219 0.107 Uiso 1 1 calc R U . . .
H64B H 0.480767 0.610452 0.972405 0.107 Uiso 1 1 calc R U . . .
C16 C 0.2570(2) 1.2313(5) 1.0758(3) 0.078(2) Uani 1 1 d . . . . .
H16 H 0.263666 1.267595 1.098996 0.094 Uiso 1 1 calc R U . . .
C69 C 0.5049(2) 1.1552(6) 0.8660(3) 0.080(2) Uani 1 1 d . . . . .
C18 C 0.2393(2) 1.1253(5) 1.0113(3) 0.077(2) Uani 1 1 d . . . . .
H18 H 0.231820 1.087272 0.988667 0.092 Uiso 1 1 calc R U . . .
C48 C 0.27565(19) 0.1055(5) 0.5130(2) 0.068(2) Uani 1 1 d . . . . .
H48 H 0.253100 0.110732 0.489035 0.082 Uiso 1 1 calc R U . . .
C68 C 0.5077(2) 1.0537(6) 0.8212(3) 0.093(3) Uani 1 1 d . . . . .
H68A H 0.498608 1.059675 0.789121 0.111 Uiso 1 1 calc R U . . .
H68B H 0.530791 1.070848 0.839384 0.111 Uiso 1 1 calc R U . . .
C67 C 0.5339(2) 0.9322(5) 0.8644(3) 0.073(2) Uani 1 1 d . . . . .
C17 C 0.2183(2) 1.1544(5) 1.0207(4) 0.088(3) Uani 1 1 d . . . . .
H17 H 0.196722 1.134658 1.003768 0.106 Uiso 1 1 calc R U . . .
N17 N 0.52543(15) 0.8564(5) 0.8613(3) 0.080(2) Uani 1 1 d . . . . .
N9 N 0.46949(14) 0.8178(4) 0.8328(2) 0.0748(19) Uani 1 1 d . . . . .
N10 N 0.45007(15) 0.9338(4) 0.7994(2) 0.0716(18) Uani 1 1 d . . . . .
N18 N 0.50679(17) 0.9727(5) 0.8303(3) 0.086(2) Uani 1 1 d . . . . .
N19 N 0.48952(16) 1.1038(5) 0.8312(3) 0.083(2) Uani 1 1 d . . . . .
C70 C 0.4906(2) 1.2779(6) 0.8861(4) 0.102(3) Uani 1 1 d . . . . .
H70A H 0.514755 1.282044 0.905788 0.122 Uiso 1 1 calc R U . . .
H70B H 0.482057 1.320844 0.864175 0.122 Uiso 1 1 calc R U . . .
C76 C 0.45457(19) 1.1234(6) 0.7977(3) 0.087(3) Uani 1 1 d . . . . .
H76 H 0.449498 1.135999 0.767763 0.104 Uiso 1 1 calc R U . . .
C89 C 0.22568(14) 0.9712(3) 0.63336(17) 0.0389(11) Uani 1 1 d . . . . .
H89A H 0.215998 0.985070 0.649081 0.047 Uiso 1 1 calc R U . . .
H89B H 0.241445 1.012169 0.639716 0.047 Uiso 1 1 calc R U . . .
C66 C 0.54884(19) 0.7972(6) 0.8872(4) 0.090(3) Uani 1 1 d . . . . .
H66A H 0.571036 0.819583 0.903807 0.108 Uiso 1 1 calc R U . . .
H66B H 0.546905 0.757148 0.866697 0.108 Uiso 1 1 calc R U . . .
C77 C 0.4495(2) 1.1949(5) 0.8187(3) 0.083(3) Uani 1 1 d . . . . .
H77 H 0.442679 1.241585 0.799100 0.099 Uiso 1 1 calc R U . . .
C38 C 0.33230(12) 0.2359(3) 0.70830(17) 0.0353(10) Uani 1 1 d . . . . .
C25 C 0.22538(12) 0.4092(3) 0.72148(17) 0.0337(10) Uani 1 1 d . . . . .
H25 H 0.239151 0.377417 0.718439 0.040 Uiso 1 1 calc R U . . .

loop_
_atom_site_aniso_label
_atom_site_aniso_U_11
_atom_site_aniso_U_22
_atom_site_aniso_U_33
_atom_site_aniso_U_23
_atom_site_aniso_U_13
_atom_site_aniso_U_12
U1 0.02475(8) 0.02166(8) 0.03411(9) -0.00167(6) 0.01559(7) -0.00058(6)
U2 0.02497(8) 0.02275(9) 0.03908(10) -0.00443(6) 0.01821(8) -0.00266(6)
U3 0.02576(10) 0.03956(12) 0.08160(17) -0.02488(11) 0.02380(11) -0.00748(8)
O25 0.035(2) 0.060(3) 0.135(5) -0.020(3) 0.044(3) -0.011(2)
O1 0.042(2) 0.0329(19) 0.042(2) 0.0043(15) 0.0186(18) -0.0031(16)
O10 0.0380(19) 0.0298(18) 0.0399(19) -0.0068(14) 0.0182(17) 0.0003(14)
O15 0.038(2) 0.044(2) 0.060(2) -0.0207(18) 0.0319(19) -0.0118(16)
O7 0.0270(17) 0.0327(19) 0.062(2) -0.0201(17) 0.0237(17) -0.0061(14)
O14 0.0354(18) 0.0332(19) 0.049(2) -0.0124(15) 0.0266(17) -0.0059(15)
O13 0.0315(18) 0.035(2) 0.064(2) 0.0013(17) 0.0293(19) 0.0001(15)
O12 0.0287(17) 0.0351(19) 0.0390(19) -0.0059(15) 0.0152(15) -0.0057(14)
O8 0.0276(18) 0.037(2) 0.060(2) -0.0161(17) 0.0209(18) -0.0061(15)
O2 0.053(2) 0.0308(19) 0.045(2) -0.0025(15) 0.0306(19) -0.0044(16)
O3 0.053(2) 0.038(2) 0.044(2) 0.0001(16) 0.0227(19) 0.0071(17)
O16 0.035(2) 0.065(3) 0.050(2) -0.020(2) 0.0177(19) 0.0065(19)
O28 0.043(2) 0.043(2) 0.049(2) -0.0123(17) 0.0236(19) -0.0114(17)
O9 0.038(2) 0.056(3) 0.114(4) -0.047(3) 0.047(3) -0.022(2)
O4 0.064(3) 0.034(2) 0.059(2) 0.0090(18) 0.040(2) 0.0008(18)
N32 0.041(2) 0.039(2) 0.034(2) -0.0050(18) 0.023(2) -0.0026(19)
N35 0.039(2) 0.028(2) 0.047(2) -0.0037(17) 0.030(2) -0.0075(17)
O11 0.064(3) 0.043(2) 0.053(3) -0.004(2) 0.008(2) 0.019(2)
N27 0.033(2) 0.030(2) 0.037(2) -0.0017(16) 0.0192(19) -0.0067(16)
N25 0.037(2) 0.033(2) 0.039(2) -0.0052(17) 0.022(2) -0.0067(17)
O31 0.055(2) 0.035(2) 0.064(3) 0.0001(18) 0.041(2) -0.0090(17)
O30 0.052(2) 0.043(2) 0.049(2) -0.0043(17) 0.031(2) -0.0102(18)
N24 0.040(2) 0.035(2) 0.040(2) -0.0044(18) 0.023(2) -0.0017(18)
N3 0.024(2) 0.038(2) 0.043(2) 0.0102(18) 0.0127(19) -0.0009(17)
O27 0.037(2) 0.037(2) 0.054(2) -0.0098(17) 0.0262(18) -0.0108(16)
O32 0.066(3) 0.043(2) 0.082(3) -0.007(2) 0.055(3) -0.020(2)
O6 0.045(2) 0.060(3) 0.072(3) -0.016(2) 0.035(2) -0.017(2)
N36 0.049(3) 0.040(3) 0.059(3) -0.012(2) 0.041(2) -0.014(2)
O33 0.068(3) 0.048(3) 0.072(3) -0.011(2) 0.048(3) -0.022(2)
N28 0.044(2) 0.034(2) 0.043(2) -0.0069(18) 0.029(2) -0.0090(18)
N4 0.044(3) 0.117(6) 0.041(3) 0.007(3) 0.012(3) 0.005(3)
O29 0.049(2) 0.057(3) 0.057(3) -0.017(2) 0.028(2) -0.021(2)
O17 0.054(3) 0.074(4) 0.164(6) -0.062(4) 0.070(4) -0.030(3)
N34 0.039(2) 0.032(2) 0.048(2) -0.0009(18) 0.029(2) -0.0056(18)
N11 0.054(4) 0.091(5) 0.056(4) 0.004(3) 0.024(3) -0.015(3)
N23 0.044(3) 0.046(3) 0.038(2) -0.0074(19) 0.025(2) -0.010(2)
N12 0.040(3) 0.072(4) 0.089(5) 0.010(4) 0.023(3) -0.008(3)
N20 0.049(4) 0.083(5) 0.094(5) 0.006(4) 0.030(4) -0.015(3)
N21 0.043(3) 0.080(5) 0.109(6) 0.004(4) 0.040(4) -0.010(3)
O26 0.064(3) 0.048(2) 0.058(3) -0.018(2) 0.039(2) -0.026(2)
N13 0.038(3) 0.055(4) 0.112(6) 0.001(4) 0.023(4) 0.001(3)
N14 0.036(3) 0.055(4) 0.111(5) 0.000(3) 0.025(3) -0.010(3)
O18 0.031(2) 0.054(3) 0.112(4) -0.040(3) 0.036(2) -0.0166(19)
N22 0.029(3) 0.065(4) 0.123(6) -0.008(4) 0.028(3) -0.006(3)
N26 0.036(2) 0.030(2) 0.042(2) -0.0012(17) 0.024(2) -0.0050(17)
N15 0.027(3) 0.057(4) 0.129(6) -0.013(4) 0.031(3) -0.010(2)
N33 0.041(2) 0.029(2) 0.043(2) -0.0015(17) 0.026(2) -0.0038(17)
O19 0.048(3) 0.082(4) 0.093(4) -0.018(3) 0.048(3) -0.006(2)
N31 0.047(3) 0.039(2) 0.038(2) -0.0012(19) 0.024(2) -0.002(2)
N30 0.042(2) 0.037(2) 0.040(2) -0.0069(18) 0.024(2) -0.0080(19)
N29 0.045(3) 0.044(3) 0.048(3) -0.014(2) 0.032(2) -0.014(2)
N37 0.049(3) 0.044(3) 0.051(3) -0.012(2) 0.036(2) -0.010(2)
C101 0.039(3) 0.032(3) 0.037(3) -0.002(2) 0.023(2) -0.007(2)
N6 0.050(3) 0.064(4) 0.050(3) 0.010(3) 0.029(3) 0.009(3)
N38 0.049(3) 0.047(3) 0.044(3) -0.009(2) 0.031(2) -0.017(2)
N5 0.087(4) 0.035(3) 0.062(3) -0.013(2) 0.058(3) -0.014(3)
C37 0.032(2) 0.037(3) 0.031(2) -0.0035(19) 0.017(2) -0.001(2)
C97 0.044(3) 0.038(3) 0.040(3) -0.004(2) 0.031(2) 0.001(2)
C100 0.033(2) 0.035(3) 0.030(2) -0.0013(19) 0.017(2) -0.006(2)
N1 0.042(2) 0.035(2) 0.050(3) -0.0109(19) 0.032(2) -0.0084(19)
N7 0.035(3) 0.054(4) 0.124(6) -0.016(4) 0.037(4) -0.013(3)
C1 0.035(3) 0.035(3) 0.046(3) -0.007(2) 0.020(2) 0.001(2)
C22 0.029(2) 0.039(3) 0.045(3) 0.001(2) 0.020(2) 0.002(2)
C96 0.039(3) 0.041(3) 0.042(3) 0.000(2) 0.026(2) 0.005(2)
O20 0.036(2) 0.074(3) 0.082(3) 0.002(3) 0.024(2) -0.006(2)
O5 0.056(3) 0.054(3) 0.094(4) -0.025(3) 0.027(3) -0.012(2)
C99 0.035(2) 0.036(3) 0.030(2) -0.0023(19) 0.019(2) -0.004(2)
C84 0.043(3) 0.030(2) 0.039(3) 0.002(2) 0.026(2) -0.004(2)
C5 0.040(3) 0.032(3) 0.049(3) -0.008(2) 0.032(2) -0.005(2)
C29 0.026(2) 0.046(3) 0.038(3) 0.007(2) 0.013(2) -0.001(2)
C81 0.036(3) 0.043(3) 0.052(3) 0.001(2) 0.032(3) -0.002(2)
C20 0.024(2) 0.027(2) 0.027(2) 0.0027(17) 0.0114(19) -0.0003(17)
C24 0.033(2) 0.028(2) 0.035(3) -0.0022(19) 0.012(2) -0.0068(19)
O24 0.057(3) 0.118(5) 0.084(4) -0.024(3) 0.044(3) -0.037(3)
C52 0.067(4) 0.043(3) 0.066(4) 0.002(3) 0.045(4) -0.002(3)
C80 0.037(3) 0.046(3) 0.051(3) -0.004(2) 0.032(3) -0.006(2)
C19 0.032(2) 0.026(2) 0.017(2) -0.0030(16) 0.0031(18) -0.0020(18)
C90 0.045(3) 0.030(3) 0.041(3) -0.006(2) 0.028(2) -0.008(2)
C32 0.032(3) 0.055(3) 0.043(3) -0.001(3) 0.018(2) 0.000(2)
C21 0.028(2) 0.028(2) 0.039(3) -0.0025(19) 0.016(2) -0.0005(18)
O21 0.034(2) 0.055(3) 0.136(5) 0.006(3) 0.023(3) -0.006(2)
C88 0.049(3) 0.034(3) 0.041(3) -0.007(2) 0.030(3) -0.004(2)
N8 0.034(3) 0.059(4) 0.109(5) -0.027(3) 0.037(3) -0.012(2)
N16 0.038(3) 0.078(5) 0.113(6) -0.023(4) 0.037(4) -0.011(3)
C86 0.043(3) 0.033(3) 0.046(3) -0.006(2) 0.025(3) -0.003(2)
C28 0.041(3) 0.035(3) 0.044(3) 0.011(2) 0.018(2) 0.002(2)
C102 0.035(3) 0.045(3) 0.037(3) -0.005(2) 0.022(2) -0.003(2)
C93 0.045(3) 0.059(4) 0.055(3) -0.025(3) 0.034(3) -0.020(3)
C92 0.043(3) 0.044(3) 0.040(3) -0.007(2) 0.026(3) -0.013(2)
C11 0.054(3) 0.036(3) 0.053(3) -0.003(2) 0.038(3) -0.001(2)
C85 0.053(3) 0.032(3) 0.056(3) -0.007(2) 0.038(3) -0.008(2)
C30 0.034(3) 0.038(3) 0.053(3) 0.000(2) 0.016(3) -0.003(2)
C51 0.063(4) 0.047(3) 0.049(3) -0.013(3) 0.034(3) -0.015(3)
C46 0.061(4) 0.060(4) 0.057(4) 0.000(3) 0.046(3) -0.001(3)
C3 0.038(3) 0.040(3) 0.041(3) -0.002(2) 0.017(2) 0.003(2)
C6 0.040(3) 0.038(3) 0.043(3) 0.003(2) 0.023(2) 0.007(2)
C8 0.045(3) 0.039(3) 0.064(4) -0.013(3) 0.039(3) -0.010(2)
C2 0.033(2) 0.029(2) 0.035(2) -0.0028(19) 0.018(2) -0.0032(19)
C50 0.052(3) 0.049(3) 0.044(3) -0.007(3) 0.028(3) -0.010(3)
C27 0.034(3) 0.038(3) 0.044(3) 0.006(2) 0.011(2) -0.008(2)
C45 0.067(4) 0.059(4) 0.058(4) 0.004(3) 0.048(4) 0.005(3)
C82 0.038(3) 0.036(3) 0.040(3) 0.000(2) 0.029(2) -0.005(2)
C54 0.051(4) 0.056(4) 0.052(4) -0.014(3) 0.029(3) -0.019(3)
C12 0.040(3) 0.053(3) 0.045(3) -0.005(3) 0.026(3) 0.000(2)
C7 0.036(3) 0.038(3) 0.038(3) -0.005(2) 0.018(2) 0.002(2)
C31 0.034(3) 0.035(3) 0.052(3) 0.010(2) 0.017(3) 0.000(2)
C53 0.048(4) 0.075(5) 0.044(3) -0.007(3) 0.021(3) -0.006(3)
C47 0.058(4) 0.042(3) 0.053(3) -0.012(3) 0.037(3) -0.018(3)
C23 0.025(2) 0.039(3) 0.034(3) 0.011(2) 0.011(2) -0.0010(19)
C43 0.050(3) 0.040(3) 0.061(4) -0.014(3) 0.039(3) -0.011(2)
C42 0.077(4) 0.041(3) 0.069(4) -0.018(3) 0.053(4) -0.021(3)
C13 0.046(3) 0.051(3) 0.046(3) -0.011(3) 0.030(3) -0.002(3)
O22 0.033(2) 0.098(4) 0.127(5) -0.013(4) 0.031(3) -0.008(3)
N2 0.119(6) 0.071(4) 0.108(6) 0.020(4) 0.098(5) 0.026(4)
C41 0.092(5) 0.035(3) 0.053(3) -0.003(2) 0.058(4) -0.002(3)
C91 0.039(3) 0.032(3) 0.044(3) -0.010(2) 0.025(2) -0.011(2)
C39 0.044(3) 0.065(4) 0.061(4) -0.025(3) 0.036(3) -0.012(3)
C103 0.037(3) 0.043(3) 0.039(3) -0.004(2) 0.022(2) 0.001(2)
O23 0.042(3) 0.122(5) 0.093(4) 0.003(4) 0.026(3) -0.014(3)
C33 0.043(3) 0.079(5) 0.051(4) 0.016(3) 0.022(3) -0.001(3)
C4 0.038(3) 0.048(3) 0.038(3) -0.012(2) 0.020(2) -0.009(2)
C95 0.040(3) 0.070(4) 0.044(3) -0.009(3) 0.026(3) -0.019(3)
C94 0.035(3) 0.049(3) 0.050(3) -0.007(2) 0.027(3) -0.009(2)
C87 0.061(4) 0.032(3) 0.045(3) -0.006(2) 0.033(3) -0.004(2)
C36 0.043(3) 0.063(4) 0.050(4) -0.002(3) 0.016(3) -0.003(3)
C14 0.074(4) 0.039(3) 0.064(4) 0.003(3) 0.055(4) 0.006(3)
C83 0.041(3) 0.031(3) 0.046(3) 0.001(2) 0.030(2) -0.007(2)
C10 0.065(4) 0.099(6) 0.063(4) -0.039(4) 0.043(4) -0.021(4)
C26 0.021(2) 0.057(4) 0.040(3) 0.018(2) 0.007(2) -0.004(2)
C9 0.051(4) 0.099(6) 0.071(5) -0.049(4) 0.038(4) -0.030(4)
C35 0.035(3) 0.095(6) 0.060(4) -0.019(4) 0.012(3) -0.011(3)
C44 0.133(7) 0.034(3) 0.077(5) -0.005(3) 0.088(5) -0.004(4)
C61 0.040(4) 0.063(5) 0.111(7) 0.021(5) 0.019(4) 0.010(3)
C98 0.041(3) 0.038(3) 0.039(3) -0.006(2) 0.029(2) -0.005(2)
C40 0.064(4) 0.068(4) 0.069(4) -0.013(3) 0.050(4) 0.004(3)
C55 0.037(3) 0.042(4) 0.116(6) -0.037(4) 0.038(4) -0.012(3)
C72 0.035(3) 0.045(4) 0.142(8) -0.026(4) 0.042(5) -0.008(3)
C60 0.028(3) 0.048(4) 0.115(7) 0.013(4) 0.013(4) 0.009(3)
C65 0.029(3) 0.059(5) 0.129(7) -0.012(5) 0.039(4) 0.004(3)
C71 0.041(4) 0.057(4) 0.117(7) -0.003(4) 0.033(4) -0.014(3)
C49 0.088(5) 0.068(4) 0.078(5) -0.030(4) 0.069(5) -0.041(4)
C59 0.036(3) 0.083(5) 0.056(4) 0.010(4) 0.013(3) 0.004(3)
C75 0.055(4) 0.130(8) 0.074(5) -0.028(5) 0.044(4) -0.015(5)
C62 0.030(3) 0.073(5) 0.127(7) -0.009(5) 0.035(4) -0.007(3)
C78 0.038(4) 0.053(4) 0.108(7) 0.019(4) 0.015(4) 0.000(3)
C56 0.037(4) 0.082(6) 0.112(7) -0.048(5) 0.037(4) -0.020(3)
C74 0.054(4) 0.129(8) 0.097(6) -0.051(6) 0.057(5) -0.025(5)
C73 0.032(3) 0.068(5) 0.134(8) -0.036(5) 0.042(4) -0.006(3)
C79 0.034(3) 0.051(4) 0.116(7) 0.002(4) 0.024(4) 0.000(3)
C57 0.047(4) 0.082(5) 0.068(5) -0.031(4) 0.033(4) -0.015(3)
C34 0.066(5) 0.103(7) 0.054(4) 0.026(4) 0.030(4) 0.012(5)
C58 0.047(4) 0.128(8) 0.051(4) -0.001(5) 0.023(3) -0.013(4)
C15 0.074(5) 0.083(5) 0.057(4) -0.001(4) 0.045(4) 0.020(4)
C64 0.036(4) 0.061(5) 0.142(8) -0.027(5) 0.038(5) -0.015(3)
C16 0.106(7) 0.091(6) 0.062(5) 0.007(4) 0.063(5) 0.032(5)
C69 0.057(5) 0.096(6) 0.081(6) 0.013(5) 0.037(4) -0.019(4)
C18 0.090(6) 0.057(4) 0.130(7) -0.022(4) 0.090(6) -0.017(4)
C48 0.060(4) 0.089(5) 0.059(4) -0.023(4) 0.037(4) -0.037(4)
C68 0.068(5) 0.129(9) 0.094(7) 0.008(6) 0.055(5) -0.021(5)
C67 0.061(5) 0.097(6) 0.081(5) -0.027(5) 0.053(5) -0.021(4)
C17 0.101(7) 0.067(5) 0.148(9) -0.005(5) 0.102(7) -0.011(5)
N17 0.043(3) 0.103(6) 0.099(5) -0.034(4) 0.046(4) -0.016(3)
N9 0.043(3) 0.085(5) 0.102(5) -0.034(4) 0.046(3) -0.017(3)
N10 0.053(3) 0.099(5) 0.071(4) -0.021(4) 0.041(3) -0.016(3)
N18 0.053(4) 0.124(7) 0.086(5) -0.014(5) 0.044(4) -0.023(4)
N19 0.051(4) 0.110(6) 0.084(5) 0.013(4) 0.037(4) -0.017(4)
C70 0.059(5) 0.084(7) 0.122(8) 0.015(6) 0.032(5) -0.022(5)
C76 0.054(4) 0.128(8) 0.062(5) 0.025(5) 0.026(4) -0.017(5)
C89 0.046(3) 0.030(3) 0.039(3) -0.002(2) 0.025(2) -0.002(2)
C66 0.047(4) 0.104(7) 0.134(8) -0.024(6) 0.062(5) -0.008(4)
C77 0.065(5) 0.079(6) 0.083(6) 0.023(5) 0.032(4) -0.007(4)
C38 0.036(3) 0.034(3) 0.035(3) -0.003(2) 0.020(2) -0.001(2)
C25 0.027(2) 0.030(2) 0.039(3) -0.0029(19) 0.017(2) -0.0007(18)

loop_
_atom_type_symbol
_atom_type_description
_atom_type_scat_dispersion_real
_atom_type_scat_dispersion_imag
_atom_type_scat_source
C C 0.0033 0.0016 'International Tables Vol C Tables 4.2.6.8 and 6.1.1.4'
H H 0.0000 0.0000 'International Tables Vol C Tables 4.2.6.8 and 6.1.1.4'
N N 0.0061 0.0033 'International Tables Vol C Tables 4.2.6.8 and 6.1.1.4'
O O 0.0106 0.0060 'International Tables Vol C Tables 4.2.6.8 and 6.1.1.4'
U U -9.6767 9.6646 'International Tables Vol C Tables 4.2.6.8 and 6.1.1.4'

loop_
_geom_angle_atom_site_label_1
_geom_angle_atom_site_label_2
_geom_angle_atom_site_label_3
_geom_angle
_geom_angle_site_symmetry_1
_geom_angle_site_symmetry_3
_geom_angle_publ_flag
O1 U1 U3 101.16(13) . . ?
O1 U1 O10 88.24(15) . . ?
O1 U1 O7 91.81(17) . . ?
O1 U1 O12 91.32(15) . . ?
O1 U1 O8 94.73(16) . . ?
O1 U1 O2 176.58(18) . . ?
O1 U1 O16 90.24(17) . . ?
O10 U1 U3 108.19(9) . . ?
O10 U1 O12 137.76(12) . . ?
O10 U1 O16 69.81(13) . . ?
O7 U1 U3 35.17(8) . . ?
O7 U1 O10 142.39(12) . . ?
O7 U1 O12 79.86(12) . . ?
O7 U1 O8 70.18(12) . . ?
O7 U1 O16 147.78(13) . . ?
O12 U1 U3 113.30(9) . . ?
O12 U1 O16 67.95(13) . . ?
O8 U1 U3 36.28(9) . . ?
O8 U1 O10 72.34(12) . . ?
O8 U1 O12 149.56(12) . . ?
O8 U1 O16 141.63(13) . . ?
O2 U1 U3 82.26(13) . . ?
O2 U1 O10 90.46(15) . . ?
O2 U1 O7 91.15(16) . . ?
O2 U1 O12 87.51(15) . . ?
O2 U1 O8 87.88(17) . . ?
O2 U1 O16 86.34(17) . . ?
O16 U1 U3 168.43(12) . . ?
O15 U2 U3 109.79(8) . . ?
O15 U2 O14 51.74(11) . . ?
O15 U2 C37 25.74(13) . . ?
O7 U2 U3 35.22(9) . . ?
O7 U2 O15 144.42(13) . . ?
O7 U2 O14 163.32(12) . . ?
O7 U2 O13 85.59(13) . . ?
O7 U2 O9 72.27(14) . . ?
O7 U2 C37 169.89(14) . . ?
O14 U2 U3 161.42(8) . . ?
O14 U2 C37 26.02(12) . . ?
O13 U2 U3 120.74(10) . . ?
O13 U2 O15 129.29(13) . . ?
O13 U2 O14 77.84(12) . . ?
O13 U2 C37 103.78(14) . . ?
O3 U2 U3 91.50(14) . . ?
O3 U2 O15 93.23(17) . . ?
O3 U2 O7 93.85(17) . . ?
O3 U2 O14 87.98(16) . . ?
O3 U2 O13 89.66(17) . . ?
O3 U2 O9 89.2(2) . . ?
O3 U2 C37 90.04(16) . . ?
O9 U2 U3 37.05(10) . . ?
O9 U2 O15 73.01(13) . . ?
O9 U2 O14 124.37(13) . . ?
O9 U2 O13 157.70(14) . . ?
O9 U2 C37 98.49(14) . . ?
O4 U2 U3 92.61(14) . . ?
O4 U2 O15 85.12(17) . . ?
O4 U2 O7 89.66(18) . . ?
O4 U2 O14 88.04(16) . . ?
O4 U2 O13 88.48(17) . . ?
O4 U2 O3 175.9(2) . . ?
O4 U2 O9 93.9(2) . . ?
O4 U2 C37 86.84(17) . . ?
C37 U2 U3 135.45(10) . . ?
U2 U3 U1 69.409(13) . . ?
O7 U3 U1 35.17(8) . . ?
O7 U3 U2 34.55(8) . . ?
O7 U3 O8 71.06(12) . . ?
O7 U3 O9 71.51(13) . . ?
O7 U3 O17 144.36(14) . . ?
O7 U3 O18 144.54(13) . . ?
O8 U3 U1 37.18(9) . . ?
O8 U3 U2 105.57(9) . . ?
O8 U3 O9 142.53(13) . . ?
O8 U3 O17 144.58(14) . . ?
O8 U3 O18 73.62(13) . . ?
O9 U3 U1 106.09(10) . . ?
O9 U3 U2 36.97(10) . . ?
O9 U3 O17 72.85(15) . . ?
O9 U3 O18 143.86(14) . . ?
O6 U3 U1 85.36(14) . . ?
O6 U3 U2 91.89(14) . . ?
O6 U3 O7 91.86(17) . . ?
O6 U3 O8 92.49(19) . . ?
O6 U3 O9 90.4(2) . . ?
O6 U3 O17 87.7(2) . . ?
O6 U3 O18 86.7(2) . . ?
O17 U3 U1 173.02(18) . . ?
O17 U3 U2 109.82(11) . . ?
O17 U3 O18 71.03(15) . . ?
O18 U3 U1 109.56(10) . . ?
O18 U3 U2 178.33(13) . . ?
O5 U3 U1 99.65(19) . . ?
O5 U3 U2 92.38(16) . . ?
O5 U3 O7 93.8(2) . . ?
O5 U3 O8 90.0(2) . . ?
O5 U3 O9 90.7(2) . . ?
O5 U3 O6 174.3(2) . . ?
O5 U3 O17 87.3(3) . . ?
O5 U3 O18 89.1(2) . . ?
C1 O10 U1 130.9(3) . . ?
C37 O15 U2 95.8(3) . . ?
U1 O7 U3 109.66(14) . . ?
U2 O7 U1 138.90(16) . . ?
U2 O7 U3 110.22(14) . . ?
C37 O14 U2 92.9(3) . . ?
C19 O13 U2 132.1(3) . . ?
C19 O12 U1 140.4(3) . . ?
U3 O8 U1 106.54(14) . . ?
U1 O16 H16A 109.4 . . ?
U1 O16 H16B 109.4 . . ?
H16A O16 H16B 104.4 . . ?
U2 O9 U3 105.98(16) . . ?
C88 N32 C97 112.9(4) . . ?
C88 N32 C89 122.1(5) . . ?
C89 N32 C97 122.2(4) . . ?
C92 N35 C100 112.2(4) . . ?
C92 N35 C91 122.8(4) . . ?
C91 N35 C100 121.2(4) . . ?
C84 N27 C100 111.9(4) . . ?
C84 N27 C83 121.1(4) . . ?
C83 N27 C100 121.2(4) . . ?
C81 N25 C98 123.3(4) . . ?
C82 N25 C81 122.8(4) . . ?
C82 N25 C98 111.7(4) . . ?
C97 N24 C81 123.4(4) . . ?
C80 N24 C97 113.1(4) . . ?
C80 N24 C81 122.6(5) . . ?
C27 N3 C26 120.4(5) . . ?
C31 N3 C27 120.3(5) . . ?
C31 N3 C26 119.1(4) . . ?
C93 N36 C101 121.8(5) . . ?
C92 N36 C101 113.1(4) . . ?
C92 N36 C93 123.3(5) . . ?
C84 N28 C101 111.7(4) . . ?
C84 N28 C85 121.4(4) . . ?
C85 N28 C101 121.4(5) . . ?
C34 N4 C35 115.0(6) . . ?
U3 O17 H17A 109.5 . . ?
U3 O17 H17B 109.1 . . ?
H17A O17 H17B 104.2 . . ?
C90 N34 C99 111.3(4) . . ?
C90 N34 C91 120.6(4) . . ?
C91 N34 C99 123.9(4) . . ?
C59 N11 C58 122.5(7) . . ?
C59 N11 C76 112.7(8) . . ?
C58 N11 C76 124.2(8) . . ?
C80 N23 C96 112.5(4) . . ?
C80 N23 C95 121.0(5) . 7_566 ?
C95 N23 C96 123.5(5) 7_566 . ?
C59 N12 C61 122.5(6) . . ?
C59 N12 C77 113.8(8) . . ?
C77 N12 C61 121.3(7) . . ?
C69 N20 C70 121.7(7) . . ?
C69 N20 C77 113.4(8) . . ?
C77 N20 C70 120.6(8) . . ?
C71 N21 C78 111.5(8) . . ?
C71 N21 C70 121.3(7) . . ?
C70 N21 C78 121.1(8) . . ?
C61 N13 C78 121.7(9) . . ?
C60 N13 C61 123.5(7) . . ?
C60 N13 C78 112.6(8) . . ?
C60 N14 C62 121.7(7) . . ?
C60 N14 C79 111.5(8) . . ?
C79 N14 C62 122.7(7) . . ?
C55 O18 U3 126.6(4) . . ?
C71 N22 C79 111.7(8) . . ?
C71 N22 C64 123.6(6) . 5_677 ?
C64 N22 C79 122.5(7) 5_677 . ?
C82 N26 C99 112.7(4) . . ?
C82 N26 C83 122.4(4) . . ?
C83 N26 C99 123.6(4) . . ?
C65 N15 C72 111.1(8) 5_677 5_677 ?
C65 N15 C62 119.6(6) 5_677 . ?
C62 N15 C72 122.2(7) . 5_677 ?
C90 N33 C98 112.3(4) . . ?
C90 N33 C89 122.4(4) . . ?
C98 N33 C89 124.5(4) . . ?
C88 N31 C96 112.7(4) . . ?
C88 N31 C87 122.1(5) . 7_566 ?
C87 N31 C96 124.0(5) 7_566 . ?
C86 N30 C103 111.4(4) . . ?
C86 N30 C87 122.3(5) . . ?
C87 N30 C103 122.7(5) . . ?
C86 N29 C102 112.9(4) . . ?
C86 N29 C85 122.2(5) . . ?
C85 N29 C102 123.3(5) . . ?
C102 N37 C93 122.1(5) . . ?
C94 N37 C102 112.1(4) . . ?
C94 N37 C93 121.5(5) . . ?
N36 C101 N28 114.1(4) . . ?
N36 C101 H101 111.9 . . ?
N36 C101 C100 103.0(4) . . ?
N28 C101 H101 111.9 . . ?
N28 C101 C100 103.3(4) . . ?
C100 C101 H101 111.9 . . ?
C53 N6 C52 117.4(6) . . ?
C103 N38 C95 122.9(5) . . ?
C94 N38 C103 112.5(4) . . ?
C94 N38 C95 122.2(5) . . ?
C45 N5 C44 119.5(6) . . ?
C45 N5 C49 120.7(6) . . ?
C49 N5 C44 119.7(6) . . ?
O15 C37 U2 58.4(3) . . ?
O15 C37 O14 119.5(5) . . ?
O15 C37 C38 119.6(4) . . ?
O14 C37 U2 61.1(2) . . ?
O14 C37 C38 120.9(4) . . ?
C38 C37 U2 176.2(4) . . ?
N32 C97 H97 111.3 . . ?
N32 C97 C96 103.3(4) . . ?
N24 C97 N32 115.5(4) . . ?
N24 C97 H97 111.3 . . ?
N24 C97 C96 103.5(4) . . ?
C96 C97 H97 111.3 . . ?
N35 C100 C101 103.3(4) . . ?
N35 C100 H100 111.9 . . ?
N27 C100 N35 113.1(4) . . ?
N27 C100 C101 104.0(4) . . ?
N27 C100 H100 111.9 . . ?
C101 C100 H100 111.9 . . ?
C13 N1 C8 121.5(5) . . ?
C9 N1 C8 119.3(5) . . ?
C9 N1 C13 119.0(5) . . ?
C55 N7 C72 111.6(8) . . ?
C55 N7 C64 123.9(7) . . ?
C64 N7 C72 124.5(7) . . ?
O10 C1 C2 116.6(5) . . ?
O11 C1 O10 123.8(5) . . ?
O11 C1 C2 119.5(5) . . ?
C21 C22 H22 119.9 . . ?
C21 C22 C23 120.2(5) . . ?
C23 C22 H22 119.9 . . ?
N23 C96 C97 103.1(4) . . ?
N23 C96 H96 111.6 . . ?
N31 C96 N23 115.2(4) . . ?
N31 C96 C97 103.1(4) . . ?
N31 C96 H96 111.6 . . ?
C97 C96 H96 111.6 . . ?
N34 C99 N26 114.2(4) . . ?
N34 C99 H99 111.8 . . ?
N34 C99 C98 103.9(4) . . ?
N26 C99 H99 111.8 . . ?
N26 C99 C98 102.8(4) . . ?
C98 C99 H99 111.8 . . ?
O28 C84 N27 126.1(5) . . ?
O28 C84 N28 125.4(5) . . ?
N27 C84 N28 108.5(4) . . ?
C6 C5 C8 121.8(5) . . ?
C6 C5 C4 118.7(5) . . ?
C4 C5 C8 119.3(5) . . ?
C28 C29 C32 120.9(5) . . ?
C30 C29 C32 122.2(5) . . ?
C30 C29 C28 116.8(5) . . ?
N25 C81 H81A 108.6 . . ?
N25 C81 H81B 108.6 . . ?
N24 C81 N25 114.5(4) . . ?
N24 C81 H81A 108.6 . . ?
N24 C81 H81B 108.6 . . ?
H81A C81 H81B 107.6 . . ?
C21 C20 C19 119.8(4) . . ?
C21 C20 C25 119.0(4) . . ?
C25 C20 C19 121.0(4) . . ?
C23 C24 H24 119.9 . . ?
C25 C24 H24 119.9 . . ?
C25 C24 C23 120.3(5) . . ?
N6 C52 H52 118.6 . . ?
N6 C52 C51 122.8(6) . . ?
C51 C52 H52 118.6 . . ?
N24 C80 N23 107.7(5) . . ?
O26 C80 N24 127.2(5) . . ?
O26 C80 N23 125.1(5) . . ?
O13 C19 C20 116.7(4) . . ?
O12 C19 O13 122.7(5) . . ?
O12 C19 C20 120.5(4) . . ?
O31 C90 N34 125.4(5) . . ?
O31 C90 N33 125.8(5) . . ?
N33 C90 N34 108.8(4) . . ?
C33 C32 C29 121.9(5) . . ?
C33 C32 C36 117.3(6) . . ?
C36 C32 C29 120.6(6) . . ?
C22 C21 C20 120.2(5) . . ?
C22 C21 H21 119.9 . . ?
C20 C21 H21 119.9 . . ?
N32 C88 N31 107.7(5) . . ?
O30 C88 N32 126.1(5) . . ?
O30 C88 N31 126.2(5) . . ?
C55 N8 C56 123.0(6) . . ?
C55 N8 C73 109.5(7) . . ?
C56 N8 C73 123.4(7) . . ?
C65 N16 C73 111.5(8) . . ?
C65 N16 C66 123.9(7) . . ?
C73 N16 C66 124.5(8) . . ?
O29 C86 N30 125.3(5) . . ?
O29 C86 N29 126.2(5) . . ?
N29 C86 N30 108.5(5) . . ?
C29 C28 H28 119.6 . . ?
C27 C28 C29 120.8(5) . . ?
C27 C28 H28 119.6 . . ?
N29 C102 N37 114.7(5) . . ?
N29 C102 H102 111.5 . . ?
N29 C102 C103 103.4(4) . . ?
N37 C102 H102 111.5 . . ?
N37 C102 C103 103.6(4) . . ?
C103 C102 H102 111.5 . . ?
N36 C93 N37 113.0(5) . . ?
N36 C93 H93A 109.0 . . ?
N36 C93 H93B 109.0 . . ?
N37 C93 H93A 109.0 . . ?
N37 C93 H93B 109.0 . . ?
H93A C93 H93B 107.8 . . ?
O32 C92 N35 125.4(5) . . ?
O32 C92 N36 126.5(5) . . ?
N36 C92 N35 108.1(4) . . ?
C12 C11 C14 121.1(6) . . ?
C10 C11 C12 116.2(5) . . ?
C10 C11 C14 122.6(6) . . ?
N28 C85 H85A 108.8 . . ?
N28 C85 H85B 108.8 . . ?
N29 C85 N28 113.9(5) . . ?
N29 C85 H85A 108.8 . . ?
N29 C85 H85B 108.8 . . ?
H85A C85 H85B 107.7 . . ?
C29 C30 H30 119.5 . . ?
C31 C30 C29 120.9(5) . . ?
C31 C30 H30 119.5 . . ?
C52 C51 H51 120.5 . . ?
C50 C51 C52 118.9(6) . . ?
C50 C51 H51 120.5 . . ?
C45 C46 H46 119.5 . . ?
C45 C46 C47 121.0(6) . . ?
C47 C46 H46 119.5 . . ?
C2 C3 H3 119.7 . . ?
C4 C3 H3 119.7 . . ?
C4 C3 C2 120.5(5) . . ?
C5 C6 H6 119.4 . . ?
C5 C6 C7 121.3(5) . . ?
C7 C6 H6 119.4 . . ?
N1 C8 C5 113.5(4) . . ?
N1 C8 H8A 108.9 . . ?
N1 C8 H8B 108.9 . . ?
C5 C8 H8A 108.9 . . ?
C5 C8 H8B 108.9 . . ?
H8A C8 H8B 107.7 . . ?
C3 C2 C1 120.2(5) . . ?
C7 C2 C1 120.3(5) . . ?
C7 C2 C3 119.5(5) . . ?
C51 C50 C54 118.9(6) . . ?
C51 C50 C47 120.5(5) . . ?
C54 C50 C47 120.6(6) . . ?
N3 C27 C28 120.4(5) . . ?
N3 C27 H27 119.8 . . ?
C28 C27 H27 119.8 . . ?
N5 C45 C46 120.4(7) . . ?
N5 C45 H45 119.8 . . ?
C46 C45 H45 119.8 . . ?
N25 C82 N26 108.6(4) . . ?
O27 C82 N25 126.2(5) . . ?
O27 C82 N26 125.3(5) . . ?
C50 C54 H54 120.9 . . ?
C53 C54 C50 118.2(6) . . ?
C53 C54 H54 120.9 . . ?
C11 C12 H12 119.5 . . ?
C13 C12 C11 121.1(6) . . ?
C13 C12 H12 119.5 . . ?
C6 C7 H7 120.1 . . ?
C2 C7 C6 119.9(5) . . ?
C2 C7 H7 120.1 . . ?
N3 C31 C30 120.6(5) . . ?
N3 C31 H31 119.7 . . ?
C30 C31 H31 119.7 . . ?
N6 C53 C54 123.8(6) . . ?
N6 C53 H53 118.1 . . ?
C54 C53 H53 118.1 . . ?
C46 C47 C50 120.9(5) . . ?
C46 C47 C48 117.6(6) . . ?
C48 C47 C50 121.5(6) . . ?
C22 C23 C26 120.5(5) . . ?
C24 C23 C22 119.6(5) . . ?
C24 C23 C26 119.7(5) . . ?
C42 C43 H43 120.2 . . ?
C38 C43 H43 120.2 . . ?
C38 C43 C42 119.6(5) . . ?
C43 C42 H42 119.8 . . ?
C41 C42 C43 120.4(6) . . ?
C41 C42 H42 119.8 . . ?
N1 C13 C12 121.5(5) . . ?
N1 C13 H13 119.3 . . ?
C12 C13 H13 119.3 . . ?
C16 N2 C17 116.0(7) . . ?
C42 C41 C44 119.5(6) . . ?
C40 C41 C42 120.0(5) . . ?
C40 C41 C44 120.5(6) . . ?
N35 C91 H91A 108.9 . . ?
N35 C91 H91B 108.9 . . ?
N34 C91 N35 113.2(4) . . ?
N34 C91 H91A 108.9 . . ?
N34 C91 H91B 108.9 . . ?
H91A C91 H91B 107.8 . . ?
C40 C39 H39 119.7 . . ?
C40 C39 C38 120.6(6) . . ?
C38 C39 H39 119.7 . . ?
N30 C103 C102 103.7(4) . . ?
N30 C103 H103 111.7 . . ?
N38 C103 N30 114.1(5) . . ?
N38 C103 C102 103.4(4) . . ?
N38 C103 H103 111.7 . . ?
C102 C103 H103 111.7 . . ?
C32 C33 H33 121.0 . . ?
C32 C33 C34 118.0(7) . . ?
C34 C33 H33 121.0 . . ?
C5 C4 H4 119.9 . . ?
C3 C4 C5 120.1(5) . . ?
C3 C4 H4 119.9 . . ?
N23 C95 N38 112.9(5) 7_566 . ?
N23 C95 H95A 109.0 7_566 . ?
N23 C95 H95B 109.0 7_566 . ?
N38 C95 H95A 109.0 . . ?
N38 C95 H95B 109.0 . . ?
H95A C95 H95B 107.8 . . ?
O33 C94 N37 126.0(5) . . ?
O33 C94 N38 126.0(6) . . ?
N38 C94 N37 108.1(5) . . ?
N31 C87 N30 114.2(4) 7_566 . ?
N31 C87 H87A 108.7 7_566 . ?
N31 C87 H87B 108.7 7_566 . ?
N30 C87 H87A 108.7 . . ?
N30 C87 H87B 108.7 . . ?
H87A C87 H87B 107.6 . . ?
C32 C36 H36 120.7 . . ?
C32 C36 C35 118.5(7) . . ?
C35 C36 H36 120.7 . . ?
C15 C14 C11 121.1(6) . . ?
C18 C14 C11 122.6(6) . . ?
C18 C14 C15 116.3(6) . . ?
N27 C83 N26 112.9(4) . . ?
N27 C83 H83A 109.0 . . ?
N27 C83 H83B 109.0 . . ?
N26 C83 H83A 109.0 . . ?
N26 C83 H83B 109.0 . . ?
H83A C83 H83B 107.8 . . ?
C11 C10 H10 119.7 . . ?
C9 C10 C11 120.6(6) . . ?
C9 C10 H10 119.7 . . ?
N3 C26 C23 114.0(4) . . ?
N3 C26 H26A 108.8 . . ?
N3 C26 H26B 108.8 . . ?
C23 C26 H26A 108.8 . . ?
C23 C26 H26B 108.8 . . ?
H26A C26 H26B 107.7 . . ?
N1 C9 C10 121.5(6) . . ?
N1 C9 H9 119.2 . . ?
C10 C9 H9 119.2 . . ?
N4 C35 C36 125.0(7) . . ?
N4 C35 H35 117.5 . . ?
C36 C35 H35 117.5 . . ?
N5 C44 C41 108.9(5) . . ?
N5 C44 H44A 109.9 . . ?
N5 C44 H44B 109.9 . . ?
C41 C44 H44A 109.9 . . ?
C41 C44 H44B 109.9 . . ?
H44A C44 H44B 108.3 . . ?
N12 C61 H61A 108.8 . . ?
N12 C61 H61B 108.8 . . ?
N13 C61 N12 113.9(6) . . ?
N13 C61 H61A 108.8 . . ?
N13 C61 H61B 108.8 . . ?
H61A C61 H61B 107.7 . . ?
N25 C98 C99 103.9(4) . . ?
N25 C98 H98 111.4 . . ?
N33 C98 N25 114.6(4) . . ?
N33 C98 C99 103.4(4) . . ?
N33 C98 H98 111.4 . . ?
C99 C98 H98 111.4 . . ?
C41 C40 H40 120.0 . . ?
C39 C40 C41 120.1(6) . . ?
C39 C40 H40 120.0 . . ?
O18 C55 N7 125.1(9) . . ?
O18 C55 N8 124.8(8) . . ?
N7 C55 N8 110.1(6) . . ?
N15 C72 H72 111.4 5_677 . ?
N15 C72 C73 104.8(7) 5_677 . ?
N7 C72 N15 113.5(7) . 5_677 ?
N7 C72 H72 111.4 . . ?
N7 C72 C73 103.9(7) . . ?
C73 C72 H72 111.4 . . ?
N13 C60 N14 108.8(7) . . ?
O21 C60 N13 126.8(10) . . ?
O21 C60 N14 124.3(10) . . ?
O25 C65 N15 126.5(9) . 5_677 ?
O25 C65 N16 125.2(9) . . ?
N15 C65 N16 108.3(7) 5_677 . ?
N21 C71 N22 108.8(7) . . ?
O22 C71 N21 126.3(9) . . ?
O22 C71 N22 124.9(9) . . ?
N5 C49 H49 119.3 . . ?
N5 C49 C48 121.4(6) . . ?
C48 C49 H49 119.3 . . ?
N11 C59 N12 107.2(7) . . ?
O20 C59 N11 126.4(8) . . ?
O20 C59 N12 126.3(8) . . ?
C74 C75 H75 111.1 . . ?
N10 C75 H75 111.1 . . ?
N10 C75 C74 103.8(7) . . ?
N18 C75 H75 111.1 . . ?
N18 C75 C74 102.7(7) . . ?
N18 C75 N10 116.5(7) . . ?
N14 C62 N15 113.6(6) . . ?
N14 C62 H62A 108.8 . . ?
N14 C62 H62B 108.8 . . ?
N15 C62 H62A 108.8 . . ?
N15 C62 H62B 108.8 . . ?
H62A C62 H62B 107.7 . . ?
N21 C78 N13 113.1(7) . . ?
N21 C78 H78 112.3 . . ?
N21 C78 C79 103.4(7) . . ?
N13 C78 H78 112.3 . . ?
N13 C78 C79 102.7(8) . . ?
C79 C78 H78 112.3 . . ?
N8 C56 H56A 109.0 . . ?
N8 C56 H56B 109.0 . . ?
N8 C56 N9 112.8(6) . . ?
H56A C56 H56B 107.8 . . ?
N9 C56 H56A 109.0 . . ?
N9 C56 H56B 109.0 . . ?
C75 C74 H74 111.5 . . ?
N17 C74 C75 104.7(7) . . ?
N17 C74 H74 111.5 . . ?
N17 C74 N9 112.6(7) . . ?
N9 C74 C75 104.5(7) . . ?
N9 C74 H74 111.5 . . ?
N8 C73 C72 103.0(7) . . ?
N8 C73 H73 112.5 . . ?
N16 C73 N8 112.7(6) . . ?
N16 C73 C72 102.8(7) . . ?
N16 C73 H73 112.5 . . ?
C72 C73 H73 112.5 . . ?
N14 C79 N22 114.4(7) . . ?
N14 C79 C78 103.4(7) . . ?
N14 C79 H79 111.7 . . ?
N22 C79 C78 103.2(7) . . ?
N22 C79 H79 111.7 . . ?
C78 C79 H79 111.7 . . ?
O19 C57 N9 125.1(8) . . ?
O19 C57 N10 126.8(8) . . ?
N10 C57 N9 108.0(6) . . ?
N4 C34 C33 126.2(8) . . ?
N4 C34 H34 116.9 . . ?
C33 C34 H34 116.9 . . ?
N11 C58 H58A 108.5 . . ?
N11 C58 H58B 108.5 . . ?
N11 C58 N10 115.2(6) . . ?
H58A C58 H58B 107.5 . . ?
N10 C58 H58A 108.5 . . ?
N10 C58 H58B 108.5 . . ?
C14 C15 H15 120.5 . . ?
C16 C15 C14 119.0(8) . . ?
C16 C15 H15 120.5 . . ?
N22 C64 H64A 108.4 5_677 . ?
N22 C64 H64B 108.4 5_677 . ?
N7 C64 N22 115.6(7) . 5_677 ?
N7 C64 H64A 108.4 . . ?
N7 C64 H64B 108.4 . . ?
H64A C64 H64B 107.4 . . ?
N2 C16 C15 124.4(8) . . ?
N2 C16 H16 117.8 . . ?
C15 C16 H16 117.8 . . ?
O23 C69 N20 126.6(9) . . ?
O23 C69 N19 125.2(10) . . ?
N19 C69 N20 108.2(7) . . ?
C14 C18 H18 120.4 . . ?
C14 C18 C17 119.1(8) . . ?
C17 C18 H18 120.4 . . ?
C47 C48 H48 120.5 . . ?
C49 C48 C47 118.9(7) . . ?
C49 C48 H48 120.5 . . ?
H68A C68 H68B 107.7 . . ?
N18 C68 H68A 108.8 . . ?
N18 C68 H68B 108.8 . . ?
N18 C68 N19 113.6(7) . . ?
N19 C68 H68A 108.8 . . ?
N19 C68 H68B 108.8 . . ?
O24 C67 N17 125.2(9) . . ?
O24 C67 N18 126.2(9) . . ?
N17 C67 N18 108.4(7) . . ?
N2 C17 C18 125.0(9) . . ?
N2 C17 H17 117.5 . . ?
C18 C17 H17 117.5 . . ?
C67 N17 C74 111.0(8) . . ?
C67 N17 C66 122.6(7) . . ?
C66 N17 C74 124.8(8) . . ?
C56 N9 C74 124.4(7) . . ?
C57 N9 C56 120.1(6) . . ?
C57 N9 C74 110.4(8) . . ?
C57 N10 C75 112.5(7) . . ?
C57 N10 C58 121.5(6) . . ?
C58 N10 C75 123.4(8) . . ?
C68 N18 C75 123.0(8) . . ?
C67 N18 C75 112.9(8) . . ?
C67 N18 C68 123.3(7) . . ?
C69 N19 C68 121.8(7) . . ?
C69 N19 C76 111.7(9) . . ?
C68 N19 C76 123.3(8) . . ?
N20 C70 H70A 108.3 . . ?
N20 C70 H70B 108.3 . . ?
N21 C70 N20 116.0(7) . . ?
N21 C70 H70A 108.3 . . ?
N21 C70 H70B 108.3 . . ?
H70A C70 H70B 107.4 . . ?
N11 C76 N19 114.6(7) . . ?
N11 C76 H76 111.5 . . ?
N11 C76 C77 103.3(7) . . ?
N19 C76 H76 111.5 . . ?
N19 C76 C77 103.8(7) . . ?
C77 C76 H76 111.5 . . ?
N32 C89 N33 114.2(4) . . ?
N32 C89 H89A 108.7 . . ?
N32 C89 H89B 108.7 . . ?
N33 C89 H89A 108.7 . . ?
N33 C89 H89B 108.7 . . ?
H89A C89 H89B 107.6 . . ?
N16 C66 H66A 109.0 . . ?
N16 C66 H66B 109.0 . . ?
N17 C66 N16 113.0(6) . . ?
N17 C66 H66A 109.0 . . ?
N17 C66 H66B 109.0 . . ?
H66A C66 H66B 107.8 . . ?
N12 C77 N20 115.7(8) . . ?
N12 C77 C76 102.8(7) . . ?
N12 C77 H77 111.7 . . ?
N20 C77 C76 102.4(7) . . ?
N20 C77 H77 111.7 . . ?
C76 C77 H77 111.7 . . ?
C43 C38 C37 121.3(5) . . ?
C43 C38 C39 119.3(5) . . ?
C39 C38 C37 119.4(5) . . ?
C20 C25 H25 119.7 . . ?
C24 C25 C20 120.6(5) . . ?
C24 C25 H25 119.7 . . ?

loop_
_geom_bond_atom_site_label_1
_geom_bond_atom_site_label_2
_geom_bond_distance
_geom_bond_site_symmetry_2
_geom_bond_publ_flag
U1 U3 3.7238(7) . ?
U1 O1 1.769(4) . ?
U1 O10 2.402(3) . ?
U1 O7 2.278(3) . ?
U1 O12 2.442(3) . ?
U1 O8 2.348(3) . ?
U1 O2 1.782(4) . ?
U1 O16 2.468(4) . ?
U2 U3 3.7058(6) . ?
U2 O15 2.477(4) . ?
U2 O7 2.240(3) . ?
U2 O14 2.536(3) . ?
U2 O13 2.350(4) . ?
U2 O3 1.779(4) . ?
U2 O9 2.318(4) . ?
U2 O4 1.770(4) . ?
U2 C37 2.893(5) . ?
U3 O7 2.278(3) . ?
U3 O8 2.298(4) . ?
U3 O9 2.323(4) . ?
U3 O6 1.796(5) . ?
U3 O17 2.507(5) . ?
U3 O18 2.510(4) . ?
U3 O5 1.758(6) . ?
O25 C65 1.219(9) . ?
O10 C1 1.279(6) . ?
O15 C37 1.263(6) . ?
O14 C37 1.270(6) . ?
O13 C19 1.276(6) . ?
O12 C19 1.247(6) . ?
O16 H16A 0.8518 . ?
O16 H16B 0.8523 . ?
O28 C84 1.220(6) . ?
N32 C97 1.442(7) . ?
N32 C88 1.365(7) . ?
N32 C89 1.442(7) . ?
N35 C100 1.458(6) . ?
N35 C92 1.366(7) . ?
N35 C91 1.446(6) . ?
O11 C1 1.238(7) . ?
N27 C100 1.449(6) . ?
N27 C84 1.367(7) . ?
N27 C83 1.445(6) . ?
N25 C81 1.448(7) . ?
N25 C82 1.362(7) . ?
N25 C98 1.455(6) . ?
O31 C90 1.224(6) . ?
O30 C88 1.224(7) . ?
N24 C97 1.437(7) . ?
N24 C81 1.440(7) . ?
N24 C80 1.366(7) . ?
N3 C27 1.344(7) . ?
N3 C31 1.340(7) . ?
N3 C26 1.493(7) . ?
O27 C82 1.225(6) . ?
O32 C92 1.222(6) . ?
N36 C101 1.450(6) . ?
N36 C93 1.443(7) . ?
N36 C92 1.359(7) . ?
O33 C94 1.223(7) . ?
N28 C101 1.452(6) . ?
N28 C84 1.382(7) . ?
N28 C85 1.436(7) . ?
N4 C35 1.311(11) . ?
N4 C34 1.308(11) . ?
O29 C86 1.217(7) . ?
O17 H17A 0.8538 . ?
O17 H17B 0.8538 . ?
N34 C99 1.449(6) . ?
N34 C90 1.375(7) . ?
N34 C91 1.442(7) . ?
N11 C59 1.352(10) . ?
N11 C58 1.424(11) . ?
N11 C76 1.459(10) . ?
N23 C96 1.445(7) . ?
N23 C80 1.380(7) . ?
N23 C95 1.441(7) 7_566 ?
N12 C61 1.446(11) . ?
N12 C59 1.379(10) . ?
N12 C77 1.427(10) . ?
N20 C69 1.372(12) . ?
N20 C70 1.458(12) . ?
N20 C77 1.439(10) . ?
N21 C71 1.353(11) . ?
N21 C78 1.455(9) . ?
N21 C70 1.443(13) . ?
O26 C80 1.219(7) . ?
N13 C61 1.445(12) . ?
N13 C60 1.322(12) . ?
N13 C78 1.456(9) . ?
N14 C60 1.384(11) . ?
N14 C62 1.432(11) . ?
N14 C79 1.426(10) . ?
O18 C55 1.246(7) . ?
N22 C71 1.378(11) . ?
N22 C79 1.449(9) . ?
N22 C64 1.449(12) 5_677 ?
N26 C99 1.451(6) . ?
N26 C82 1.365(7) . ?
N26 C83 1.448(7) . ?
N15 C72 1.452(9) 5_677 ?
N15 C65 1.363(11) 5_677 ?
N15 C62 1.433(11) . ?
N33 C90 1.362(7) . ?
N33 C98 1.445(6) . ?
N33 C89 1.446(7) . ?
O19 C57 1.216(8) . ?
N31 C96 1.445(7) . ?
N31 C88 1.374(7) . ?
N31 C87 1.429(7) 7_566 ?
N30 C86 1.380(7) . ?
N30 C103 1.452(7) . ?
N30 C87 1.447(7) . ?
N29 C86 1.360(7) . ?
N29 C102 1.440(7) . ?
N29 C85 1.430(7) . ?
N37 C102 1.446(7) . ?
N37 C93 1.453(7) . ?
N37 C94 1.377(7) . ?
C101 H101 0.9900 . ?
C101 C100 1.546(7) . ?
N6 C52 1.343(9) . ?
N6 C53 1.329(9) . ?
N38 C103 1.447(7) . ?
N38 C95 1.454(7) . ?
N38 C94 1.367(7) . ?
N5 C45 1.323(8) . ?
N5 C44 1.499(8) . ?
N5 C49 1.343(10) . ?
C37 C38 1.488(7) . ?
C97 H97 0.9900 . ?
C97 C96 1.553(7) . ?
C100 H100 0.9900 . ?
N1 C8 1.492(7) . ?
N1 C13 1.338(7) . ?
N1 C9 1.336(8) . ?
N7 C55 1.343(10) . ?
N7 C72 1.445(9) . ?
N7 C64 1.414(12) . ?
C1 C2 1.509(7) . ?
C22 H22 0.9400 . ?
C22 C21 1.386(7) . ?
C22 C23 1.391(8) . ?
C96 H96 0.9900 . ?
O20 C59 1.212(9) . ?
C99 H99 0.9900 . ?
C99 C98 1.542(7) . ?
C5 C6 1.379(8) . ?
C5 C8 1.512(7) . ?
C5 C4 1.404(8) . ?
C29 C32 1.493(7) . ?
C29 C28 1.390(8) . ?
C29 C30 1.381(8) . ?
C81 H81A 0.9800 . ?
C81 H81B 0.9800 . ?
C20 C19 1.483(6) . ?
C20 C21 1.389(7) . ?
C20 C25 1.394(7) . ?
C24 H24 0.9400 . ?
C24 C23 1.380(8) . ?
C24 C25 1.381(7) . ?
O24 C67 1.228(9) . ?
C52 H52 0.9400 . ?
C52 C51 1.378(9) . ?
C32 C33 1.370(9) . ?
C32 C36 1.389(8) . ?
C21 H21 0.9400 . ?
O21 C60 1.242(9) . ?
N8 C55 1.363(11) . ?
N8 C56 1.433(11) . ?
N8 C73 1.481(8) . ?
N16 C65 1.381(11) . ?
N16 C73 1.453(10) . ?
N16 C66 1.458(12) . ?
C28 H28 0.9400 . ?
C28 C27 1.368(8) . ?
C102 H102 0.9900 . ?
C102 C103 1.546(7) . ?
C93 H93A 0.9800 . ?
C93 H93B 0.9800 . ?
C11 C12 1.388(8) . ?
C11 C14 1.483(8) . ?
C11 C10 1.383(9) . ?
C85 H85A 0.9800 . ?
C85 H85B 0.9800 . ?
C30 H30 0.9400 . ?
C30 C31 1.367(8) . ?
C51 H51 0.9400 . ?
C51 C50 1.373(8) . ?
C46 H46 0.9400 . ?
C46 C45 1.373(9) . ?
C46 C47 1.380(9) . ?
C3 H3 0.9400 . ?
C3 C2 1.393(7) . ?
C3 C4 1.378(8) . ?
C6 H6 0.9400 . ?
C6 C7 1.387(7) . ?
C8 H8A 0.9800 . ?
C8 H8B 0.9800 . ?
C2 C7 1.379(7) . ?
C50 C54 1.389(8) . ?
C50 C47 1.491(8) . ?
C27 H27 0.9400 . ?
C45 H45 0.9400 . ?
C54 H54 0.9400 . ?
C54 C53 1.372(9) . ?
C12 H12 0.9400 . ?
C12 C13 1.363(8) . ?
C7 H7 0.9400 . ?
C31 H31 0.9400 . ?
C53 H53 0.9400 . ?
C47 C48 1.399(9) . ?
C23 C26 1.515(7) . ?
C43 H43 0.9400 . ?
C43 C42 1.387(8) . ?
C43 C38 1.386(7) . ?
C42 H42 0.9400 . ?
C42 C41 1.387(9) . ?
C13 H13 0.9400 . ?
O22 C71 1.224(9) . ?
N2 C16 1.308(11) . ?
N2 C17 1.309(11) . ?
C41 C44 1.529(8) . ?
C41 C40 1.376(10) . ?
C91 H91A 0.9800 . ?
C91 H91B 0.9800 . ?
C39 H39 0.9400 . ?
C39 C40 1.370(9) . ?
C39 C38 1.401(7) . ?
C103 H103 0.9900 . ?
O23 C69 1.239(9) . ?
C33 H33 0.9400 . ?
C33 C34 1.394(9) . ?
C4 H4 0.9400 . ?
C95 H95A 0.9800 . ?
C95 H95B 0.9800 . ?
C87 H87A 0.9800 . ?
C87 H87B 0.9800 . ?
C36 H36 0.9400 . ?
C36 C35 1.396(10) . ?
C14 C15 1.397(9) . ?
C14 C18 1.371(10) . ?
C83 H83A 0.9800 . ?
C83 H83B 0.9800 . ?
C10 H10 0.9400 . ?
C10 C9 1.375(10) . ?
C26 H26A 0.9800 . ?
C26 H26B 0.9800 . ?
C9 H9 0.9400 . ?
C35 H35 0.9400 . ?
C44 H44A 0.9800 . ?
C44 H44B 0.9800 . ?
C61 H61A 0.9800 . ?
C61 H61B 0.9800 . ?
C98 H98 0.9900 . ?
C40 H40 0.9400 . ?
C72 H72 0.9900 . ?
C72 C73 1.515(13) . ?
C49 H49 0.9400 . ?
C49 C48 1.378(10) . ?
C75 H75 0.9900 . ?
C75 C74 1.519(14) . ?
C75 N10 1.448(9) . ?
C75 N18 1.446(11) . ?
C62 H62A 0.9800 . ?
C62 H62B 0.9800 . ?
C78 H78 0.9900 . ?
C78 C79 1.540(13) . ?
C56 H56A 0.9800 . ?
C56 H56B 0.9800 . ?
C56 N9 1.441(11) . ?
C74 H74 0.9900 . ?
C74 N17 1.468(10) . ?
C74 N9 1.473(10) . ?
C73 H73 0.9900 . ?
C79 H79 0.9900 . ?
C57 N9 1.385(10) . ?
C57 N10 1.376(11) . ?
C34 H34 0.9400 . ?
C58 H58A 0.9800 . ?
C58 H58B 0.9800 . ?
C58 N10 1.434(11) . ?
C15 H15 0.9400 . ?
C15 C16 1.384(10) . ?
C64 H64A 0.9800 . ?
C64 H64B 0.9800 . ?
C16 H16 0.9400 . ?
C69 N19 1.350(12) . ?
C18 H18 0.9400 . ?
C18 C17 1.383(10) . ?
C48 H48 0.9400 . ?
C68 H68A 0.9800 . ?
C68 H68B 0.9800 . ?
C68 N18 1.435(12) . ?
C68 N19 1.456(12) . ?
C67 N17 1.353(11) . ?
C67 N18 1.371(12) . ?
C17 H17 0.9400 . ?
N17 C66 1.412(12) . ?
N19 C76 1.467(10) . ?
C70 H70A 0.9800 . ?
C70 H70B 0.9800 . ?
C76 H76 0.9900 . ?
C76 C77 1.547(14) . ?
C89 H89A 0.9800 . ?
C89 H89B 0.9800 . ?
C66 H66A 0.9800 . ?
C66 H66B 0.9800 . ?
C77 H77 0.9900 . ?
C25 H25 0.9400 . ?

loop_
_geom_torsion_atom_site_label_1
_geom_torsion_atom_site_label_2
_geom_torsion_atom_site_label_3
_geom_torsion_atom_site_label_4
_geom_torsion
_geom_torsion_site_symmetry_1
_geom_torsion_site_symmetry_2
_geom_torsion_site_symmetry_3
_geom_torsion_site_symmetry_4
_geom_torsion_publ_flag
U1 O10 C1 O11 6.6(9) . . . . ?
U1 O10 C1 C2 -176.6(3) . . . . ?
U1 O12 C19 O13 -31.6(8) . . . . ?
U1 O12 C19 C20 150.3(4) . . . . ?
U2 O15 C37 O14 2.7(5) . . . . ?
U2 O15 C37 C38 -176.3(4) . . . . ?
U2 O14 C37 O15 -2.6(5) . . . . ?
U2 O14 C37 C38 176.3(4) . . . . ?
U2 O13 C19 O12 -29.4(7) . . . . ?
U2 O13 C19 C20 148.8(4) . . . . ?
U3 O18 C55 N7 -90.1(8) . . . . ?
U3 O18 C55 N8 88.0(8) . . . . ?
O10 C1 C2 C3 -175.4(5) . . . . ?
O10 C1 C2 C7 2.0(8) . . . . ?
O15 C37 C38 C43 -178.9(5) . . . . ?
O15 C37 C38 C39 2.9(8) . . . . ?
O14 C37 C38 C43 2.1(8) . . . . ?
O14 C37 C38 C39 -176.1(5) . . . . ?
N32 C97 C96 N23 117.9(4) . . . . ?
N32 C97 C96 N31 -2.3(5) . . . . ?
O11 C1 C2 C3 1.6(9) . . . . ?
O11 C1 C2 C7 179.0(6) . . . . ?
N24 C97 C96 N23 -2.9(5) . . . . ?
N24 C97 C96 N31 -123.1(4) . . . . ?
N36 C101 C100 N35 2.4(5) . . . . ?
N36 C101 C100 N27 120.7(4) . . . . ?
N28 C101 C100 N35 -116.7(4) . . . . ?
N28 C101 C100 N27 1.7(5) . . . . ?
N34 C99 C98 N25 116.7(4) . . . . ?
N34 C99 C98 N33 -3.3(5) . . . . ?
N11 C58 N10 C75 -88.5(9) . . . . ?
N11 C58 N10 C57 111.3(8) . . . . ?
N11 C76 C77 N12 -1.8(8) . . . . ?
N11 C76 C77 N20 118.6(7) . . . . ?
N20 C69 N19 C68 167.4(7) . . . . ?
N20 C69 N19 C76 6.9(9) . . . . ?
N21 C78 C79 N14 -110.1(6) . . . . ?
N21 C78 C79 N22 9.3(8) . . . . ?
N13 C78 C79 N14 7.8(7) . . . . ?
N13 C78 C79 N22 127.2(6) . . . . ?
N26 C99 C98 N25 -2.5(5) . . . . ?
N26 C99 C98 N33 -122.5(4) . . . . ?
N15 C72 C73 N8 -106.6(6) 5_677 . . . ?
N15 C72 C73 N16 10.7(7) 5_677 . . . ?
O19 C57 N9 C56 15.0(12) . . . . ?
O19 C57 N9 C74 170.9(7) . . . . ?
O19 C57 N10 C75 -172.9(7) . . . . ?
O19 C57 N10 C58 -10.8(12) . . . . ?
N29 C102 C103 N30 1.1(5) . . . . ?
N29 C102 C103 N38 120.4(5) . . . . ?
N37 C102 C103 N30 -118.9(5) . . . . ?
N37 C102 C103 N38 0.4(5) . . . . ?
C101 N36 C93 N37 80.5(7) . . . . ?
C101 N36 C92 N35 -3.8(6) . . . . ?
C101 N36 C92 O32 176.4(6) . . . . ?
C101 N28 C84 O28 -173.0(5) . . . . ?
C101 N28 C84 N27 8.2(6) . . . . ?
C101 N28 C85 N29 -86.3(6) . . . . ?
N6 C52 C51 C50 -0.1(10) . . . . ?
N5 C49 C48 C47 -1.0(11) . . . . ?
C97 N32 C88 O30 174.9(5) . . . . ?
C97 N32 C88 N31 -5.2(6) . . . . ?
C97 N32 C89 N33 85.5(6) . . . . ?
C97 N24 C81 N25 -83.7(6) . . . . ?
C97 N24 C80 N23 0.3(6) . . . . ?
C97 N24 C80 O26 -176.5(5) . . . . ?
C100 N35 C92 O32 -174.7(5) . . . . ?
C100 N35 C92 N36 5.5(6) . . . . ?
C100 N35 C91 N34 -79.6(6) . . . . ?
C100 N27 C84 O28 174.2(5) . . . . ?
C100 N27 C84 N28 -7.0(6) . . . . ?
C100 N27 C83 N26 86.7(6) . . . . ?
N7 C72 C73 N8 12.8(7) . . . . ?
N7 C72 C73 N16 130.1(6) . . . . ?
C1 C2 C7 C6 -177.5(5) . . . . ?
C22 C23 C26 N3 106.8(6) . . . . ?
C96 N23 C80 N24 -2.4(6) . . . . ?
C96 N23 C80 O26 174.5(5) . . . . ?
C96 N31 C88 N32 3.4(6) . . . . ?
C96 N31 C88 O30 -176.6(5) . . . . ?
C99 N34 C90 O31 174.7(5) . . . . ?
C99 N34 C90 N33 -4.6(6) . . . . ?
C99 N34 C91 N35 85.6(6) . . . . ?
C99 N26 C82 N25 3.9(6) . . . . ?
C99 N26 C82 O27 -174.2(5) . . . . ?
C99 N26 C83 N27 -78.7(6) . . . . ?
C84 N27 C100 N35 114.5(5) . . . . ?
C84 N27 C100 C101 3.1(5) . . . . ?
C84 N27 C83 N26 -122.1(5) . . . . ?
C84 N28 C101 N36 -117.0(5) . . . . ?
C84 N28 C101 C100 -6.0(5) . . . . ?
C84 N28 C85 N29 122.0(5) . . . . ?
C5 C6 C7 C2 -1.6(9) . . . . ?
C29 C32 C33 C34 -175.7(7) . . . . ?
C29 C32 C36 C35 175.8(6) . . . . ?
C29 C28 C27 N3 0.3(10) . . . . ?
C29 C30 C31 N3 -1.0(10) . . . . ?
C81 N25 C82 O27 8.8(8) . . . . ?
C81 N25 C82 N26 -169.2(4) . . . . ?
C81 N25 C98 N33 -79.4(6) . . . . ?
C81 N25 C98 C99 168.5(4) . . . . ?
C81 N24 C97 N32 79.9(6) . . . . ?
C81 N24 C97 C96 -168.0(4) . . . . ?
C81 N24 C80 N23 170.1(4) . . . . ?
C81 N24 C80 O26 -6.7(9) . . . . ?
C24 C23 C26 N3 -78.0(6) . . . . ?
O24 C67 N17 C74 -172.2(7) . . . . ?
O24 C67 N17 C66 -5.9(13) . . . . ?
O24 C67 N18 C75 172.1(7) . . . . ?
O24 C67 N18 C68 2.1(13) . . . . ?
C52 N6 C53 C54 0.9(10) . . . . ?
C52 C51 C50 C54 -0.7(10) . . . . ?
C52 C51 C50 C47 178.8(6) . . . . ?
C80 N24 C97 N32 -110.3(5) . . . . ?
C80 N24 C97 C96 1.7(6) . . . . ?
C80 N24 C81 N25 107.5(6) . . . . ?
C80 N23 C96 N31 114.8(5) . . . . ?
C80 N23 C96 C97 3.3(6) . . . . ?
C19 C20 C21 C22 -173.7(5) . . . . ?
C19 C20 C25 C24 174.9(5) . . . . ?
C90 N34 C99 N26 116.0(5) . . . . ?
C90 N34 C99 C98 4.9(5) . . . . ?
C90 N34 C91 N35 -119.5(5) . . . . ?
C90 N33 C98 N25 -111.6(5) . . . . ?
C90 N33 C98 C99 0.8(5) . . . . ?
C90 N33 C89 N32 106.7(6) . . . . ?
C32 C29 C28 C27 173.2(6) . . . . ?
C32 C29 C30 C31 -172.8(6) . . . . ?
C32 C33 C34 N4 0.0(14) . . . . ?
C32 C36 C35 N4 -0.1(12) . . . . ?
C21 C22 C23 C24 0.6(8) . . . . ?
C21 C22 C23 C26 176.0(5) . . . . ?
C21 C20 C19 O13 154.4(5) . . . . ?
C21 C20 C19 O12 -27.4(7) . . . . ?
C21 C20 C25 C24 0.0(7) . . . . ?
C88 N32 C97 N24 116.9(5) . . . . ?
C88 N32 C97 C96 4.7(5) . . . . ?
C88 N32 C89 N33 -114.7(5) . . . . ?
C88 N31 C96 N23 -112.1(5) . . . . ?
C88 N31 C96 C97 -0.6(6) . . . . ?
N8 C56 N9 C74 89.0(9) . . . . ?
N8 C56 N9 C57 -118.6(7) . . . . ?
C86 N30 C103 N38 -115.4(5) . . . . ?
C86 N30 C103 C102 -3.6(6) . . . . ?
C86 N30 C87 N31 118.6(6) . . . 7_566 ?
C86 N29 C102 N37 113.9(5) . . . . ?
C86 N29 C102 C103 1.9(6) . . . . ?
C86 N29 C85 N28 -116.3(6) . . . . ?
C28 C29 C32 C33 23.0(9) . . . . ?
C28 C29 C32 C36 -153.5(6) . . . . ?
C28 C29 C30 C31 3.6(9) . . . . ?
C102 N29 C86 O29 176.0(6) . . . . ?
C102 N29 C86 N30 -4.2(7) . . . . ?
C102 N29 C85 N28 79.6(7) . . . . ?
C102 N37 C93 N36 -86.4(7) . . . . ?
C102 N37 C94 O33 -174.3(6) . . . . ?
C102 N37 C94 N38 5.6(7) . . . . ?
C93 N36 C101 N28 -82.9(6) . . . . ?
C93 N36 C101 C100 165.9(5) . . . . ?
C93 N36 C92 N35 -168.7(5) . . . . ?
C93 N36 C92 O32 11.5(10) . . . . ?
C93 N37 C102 N29 87.3(6) . . . . ?
C93 N37 C102 C103 -160.7(5) . . . . ?
C93 N37 C94 O33 -17.1(9) . . . . ?
C93 N37 C94 N38 162.8(5) . . . . ?
C92 N35 C100 N27 -116.7(5) . . . . ?
C92 N35 C100 C101 -4.9(5) . . . . ?
C92 N35 C91 N34 124.0(5) . . . . ?
C92 N36 C101 N28 111.9(5) . . . . ?
C92 N36 C101 C100 0.7(6) . . . . ?
C92 N36 C93 N37 -115.8(6) . . . . ?
C11 C12 C13 N1 0.6(10) . . . . ?
C11 C14 C15 C16 176.1(7) . . . . ?
C11 C14 C18 C17 -176.1(7) . . . . ?
C11 C10 C9 N1 -1.7(14) . . . . ?
C85 N28 C101 N36 88.9(6) . . . . ?
C85 N28 C101 C100 -160.1(4) . . . . ?
C85 N28 C84 O28 -18.9(8) . . . . ?
C85 N28 C84 N27 162.3(5) . . . . ?
C85 N29 C86 O29 10.4(9) . . . . ?
C85 N29 C86 N30 -169.9(5) . . . . ?
C85 N29 C102 N37 -80.7(7) . . . . ?
C85 N29 C102 C103 167.3(5) . . . . ?
C30 C29 C32 C33 -160.7(7) . . . . ?
C30 C29 C32 C36 22.7(9) . . . . ?
C30 C29 C28 C27 -3.3(9) . . . . ?
C51 C50 C54 C53 1.6(10) . . . . ?
C51 C50 C47 C46 -42.8(9) . . . . ?
C51 C50 C47 C48 135.9(7) . . . . ?
C46 C47 C48 C49 1.8(10) . . . . ?
C3 C2 C7 C6 -0.1(8) . . . . ?
C6 C5 C8 N1 84.1(7) . . . . ?
C6 C5 C4 C3 -0.6(8) . . . . ?
C8 N1 C13 C12 -173.9(6) . . . . ?
C8 N1 C9 C10 174.6(7) . . . . ?
C8 C5 C6 C7 176.5(5) . . . . ?
C8 C5 C4 C3 -175.3(5) . . . . ?
C2 C3 C4 C5 -1.1(9) . . . . ?
C50 C54 C53 N6 -1.7(11) . . . . ?
C50 C47 C48 C49 -177.0(6) . . . . ?
C27 N3 C31 C30 -2.1(9) . . . . ?
C27 N3 C26 C23 -53.9(7) . . . . ?
C45 N5 C44 C41 89.5(8) . . . . ?
C45 N5 C49 C48 -0.3(10) . . . . ?
C45 C46 C47 C50 177.5(6) . . . . ?
C45 C46 C47 C48 -1.3(10) . . . . ?
C82 N25 C81 N24 -113.2(5) . . . . ?
C82 N25 C98 N33 117.2(5) . . . . ?
C82 N25 C98 C99 5.1(5) . . . . ?
C82 N26 C99 N34 -112.5(5) . . . . ?
C82 N26 C99 C98 -0.7(5) . . . . ?
C82 N26 C83 N27 115.0(5) . . . . ?
C54 C50 C47 C46 136.7(7) . . . . ?
C54 C50 C47 C48 -44.6(9) . . . . ?
C12 C11 C14 C15 -159.8(6) . . . . ?
C12 C11 C14 C18 18.9(10) . . . . ?
C12 C11 C10 C9 3.4(12) . . . . ?
C31 N3 C27 C28 2.4(9) . . . . ?
C31 N3 C26 C23 130.8(6) . . . . ?
C53 N6 C52 C51 0.0(10) . . . . ?
C47 C46 C45 N5 0.0(10) . . . . ?
C47 C50 C54 C53 -177.9(6) . . . . ?
C23 C22 C21 C20 -1.6(8) . . . . ?
C23 C24 C25 C20 -0.9(8) . . . . ?
C43 C42 C41 C44 -178.0(6) . . . . ?
C43 C42 C41 C40 -0.5(10) . . . . ?
C42 C43 C38 C37 179.2(6) . . . . ?
C42 C43 C38 C39 -2.6(9) . . . . ?
C42 C41 C44 N5 99.4(7) . . . . ?
C42 C41 C40 C39 -0.9(11) . . . . ?
C13 N1 C8 C5 -57.0(8) . . . . ?
C13 N1 C9 C10 -0.6(12) . . . . ?
C91 N35 C100 N27 84.7(6) . . . . ?
C91 N35 C100 C101 -163.5(4) . . . . ?
C91 N35 C92 O32 -16.4(9) . . . . ?
C91 N35 C92 N36 163.8(5) . . . . ?
C91 N34 C99 N26 -87.1(6) . . . . ?
C91 N34 C99 C98 161.8(4) . . . . ?
C91 N34 C90 O31 16.9(8) . . . . ?
C91 N34 C90 N33 -162.3(4) . . . . ?
C103 N30 C86 O29 -175.3(6) . . . . ?
C103 N30 C86 N29 4.9(6) . . . . ?
C103 N30 C87 N31 -84.5(7) . . . 7_566 ?
C103 N38 C95 N23 81.7(7) . . . 7_566 ?
C103 N38 C94 O33 174.6(6) . . . . ?
C103 N38 C94 N37 -5.3(7) . . . . ?
O23 C69 N19 C68 -13.5(13) . . . . ?
O23 C69 N19 C76 -174.0(8) . . . . ?
C33 C32 C36 C35 -0.9(10) . . . . ?
C4 C5 C6 C7 2.0(8) . . . . ?
C4 C5 C8 N1 -101.4(6) . . . . ?
C4 C3 C2 C1 178.8(5) . . . . ?
C4 C3 C2 C7 1.4(9) . . . . ?
C95 N23 C96 N31 -84.7(6) 7_566 . . . ?
C95 N23 C96 C97 163.8(5) 7_566 . . . ?
C95 N23 C80 N24 -163.4(5) 7_566 . . . ?
C95 N23 C80 O26 13.5(8) 7_566 . . . ?
C95 N38 C103 N30 -82.5(6) . . . . ?
C95 N38 C103 C102 165.6(5) . . . . ?
C95 N38 C94 O33 11.8(10) . . . . ?
C95 N38 C94 N37 -168.1(5) . . . . ?
C94 N37 C102 N29 -115.6(5) . . . . ?
C94 N37 C102 C103 -3.7(6) . . . . ?
C94 N37 C93 N36 118.7(6) . . . . ?
C94 N38 C103 N30 114.8(5) . . . . ?
C94 N38 C103 C102 2.9(6) . . . . ?
C94 N38 C95 N23 -117.4(6) . . . 7_566 ?
C87 N31 C96 N23 80.0(6) 7_566 . . . ?
C87 N31 C96 C97 -168.5(5) 7_566 . . . ?
C87 N31 C88 N32 171.6(5) 7_566 . . . ?
C87 N31 C88 O30 -8.4(9) 7_566 . . . ?
C87 N30 C86 O29 -16.1(9) . . . . ?
C87 N30 C86 N29 164.2(5) . . . . ?
C87 N30 C103 N38 85.5(6) . . . . ?
C87 N30 C103 C102 -162.8(5) . . . . ?
C36 C32 C33 C34 0.9(11) . . . . ?
C14 C11 C12 C13 174.6(6) . . . . ?
C14 C11 C10 C9 -174.0(7) . . . . ?
C14 C15 C16 N2 -0.1(13) . . . . ?
C14 C18 C17 N2 0.1(15) . . . . ?
C83 N27 C100 N35 -91.9(5) . . . . ?
C83 N27 C100 C101 156.7(4) . . . . ?
C83 N27 C84 O28 20.6(8) . . . . ?
C83 N27 C84 N28 -160.6(4) . . . . ?
C83 N26 C99 N34 80.1(6) . . . . ?
C83 N26 C99 C98 -168.1(4) . . . . ?
C83 N26 C82 N25 171.5(4) . . . . ?
C83 N26 C82 O27 -6.6(8) . . . . ?
C10 C11 C12 C13 -2.9(10) . . . . ?
C10 C11 C14 C15 17.5(10) . . . . ?
C10 C11 C14 C18 -163.9(8) . . . . ?
C26 N3 C27 C28 -172.9(5) . . . . ?
C26 N3 C31 C30 173.2(6) . . . . ?
C9 N1 C8 C5 128.0(7) . . . . ?
C9 N1 C13 C12 1.2(10) . . . . ?
C35 N4 C34 C33 -1.0(14) . . . . ?
C44 N5 C45 C46 -175.0(6) . . . . ?
C44 N5 C49 C48 175.5(6) . . . . ?
C44 C41 C40 C39 176.5(6) . . . . ?
C61 N12 C59 N11 164.7(7) . . . . ?
C61 N12 C59 O20 -12.2(12) . . . . ?
C61 N12 C77 N20 86.3(10) . . . . ?
C61 N12 C77 C76 -162.9(7) . . . . ?
C61 N13 C60 N14 -165.9(6) . . . . ?
C61 N13 C60 O21 15.0(12) . . . . ?
C61 N13 C78 N21 -88.8(9) . . . . ?
C61 N13 C78 C79 160.3(6) . . . . ?
C98 N25 C81 N24 85.1(6) . . . . ?
C98 N25 C82 O27 172.4(5) . . . . ?
C98 N25 C82 N26 -5.7(5) . . . . ?
C98 N33 C90 O31 -177.0(5) . . . . ?
C98 N33 C90 N34 2.2(6) . . . . ?
C98 N33 C89 N32 -84.3(6) . . . . ?
C40 C41 C44 N5 -78.0(9) . . . . ?
C40 C39 C38 C37 179.4(6) . . . . ?
C40 C39 C38 C43 1.2(10) . . . . ?
C55 N7 C72 N15 104.4(9) . . . 5_677 ?
C55 N7 C72 C73 -8.8(8) . . . . ?
C55 N7 C64 N22 -108.9(8) . . . 5_677 ?
C55 N8 C56 N9 123.7(7) . . . . ?
C55 N8 C73 N16 -123.4(8) . . . . ?
C55 N8 C73 C72 -13.4(7) . . . . ?
C72 N15 C62 N14 87.8(9) 5_677 . . . ?
C72 N7 C55 O18 178.8(6) . . . . ?
C72 N7 C55 N8 0.5(8) . . . . ?
C72 N7 C64 N22 74.2(10) . . . 5_677 ?
C60 N13 C61 N12 -113.4(8) . . . . ?
C60 N13 C78 N21 107.2(9) . . . . ?
C60 N13 C78 C79 -3.6(8) . . . . ?
C60 N14 C62 N15 127.1(7) . . . . ?
C60 N14 C79 N22 -121.2(8) . . . . ?
C60 N14 C79 C78 -9.8(8) . . . . ?
C65 N15 C62 N14 -124.1(8) 5_677 . . . ?
C65 N16 C73 N8 98.1(9) . . . . ?
C65 N16 C73 C72 -12.0(7) . . . . ?
C65 N16 C66 N17 -96.1(9) . . . . ?
C71 N21 C78 N13 -122.5(9) . . . . ?
C71 N21 C78 C79 -12.1(9) . . . . ?
C71 N21 C70 N20 128.9(8) . . . . ?
C71 N22 C79 N14 107.4(9) . . . . ?
C71 N22 C79 C78 -4.2(9) . . . . ?
C49 N5 C45 C46 0.8(10) . . . . ?
C49 N5 C44 C41 -86.4(8) . . . . ?
C59 N11 C58 N10 -111.0(8) . . . . ?
C59 N11 C76 N19 115.3(9) . . . . ?
C59 N11 C76 C77 3.2(8) . . . . ?
C59 N12 C61 N13 117.8(8) . . . . ?
C59 N12 C77 N20 -110.7(9) . . . . ?
C59 N12 C77 C76 0.0(9) . . . . ?
C75 C74 N17 C67 -2.8(8) . . . . ?
C75 C74 N17 C66 -168.7(8) . . . . ?
C75 C74 N9 C56 161.9(7) . . . . ?
C75 C74 N9 C57 7.2(8) . . . . ?
C62 N14 C60 N13 165.7(7) . . . . ?
C62 N14 C60 O21 -15.1(11) . . . . ?
C62 N14 C79 N22 81.3(10) . . . . ?
C62 N14 C79 C78 -167.3(7) . . . . ?
C78 N21 C71 N22 9.9(9) . . . . ?
C78 N21 C71 O22 -171.6(8) . . . . ?
C78 N21 C70 N20 -80.9(10) . . . . ?
C78 N13 C61 N12 84.4(9) . . . . ?
C78 N13 C60 N14 -2.3(8) . . . . ?
C78 N13 C60 O21 178.6(6) . . . . ?
C56 N8 C55 O18 -12.0(10) . . . . ?
C56 N8 C55 N7 166.4(6) . . . . ?
C56 N8 C73 N16 78.8(10) . . . . ?
C56 N8 C73 C72 -171.1(6) . . . . ?
C74 C75 N10 C57 -2.0(8) . . . . ?
C74 C75 N10 C58 -163.7(7) . . . . ?
C74 C75 N18 C68 172.7(8) . . . . ?
C74 C75 N18 C67 2.6(9) . . . . ?
C74 N17 C66 N16 -80.9(10) . . . . ?
C73 N8 C55 O18 -169.8(6) . . . . ?
C73 N8 C55 N7 8.5(8) . . . . ?
C73 N8 C56 N9 -81.4(8) . . . . ?
C73 N16 C65 O25 -172.3(6) . . . . ?
C73 N16 C65 N15 8.6(8) . . . 5_677 ?
C73 N16 C66 N17 88.2(10) . . . . ?
C79 N14 C60 N13 8.0(8) . . . . ?
C79 N14 C60 O21 -172.9(6) . . . . ?
C79 N14 C62 N15 -77.7(9) . . . . ?
C79 N22 C71 N21 -3.2(9) . . . . ?
C79 N22 C71 O22 178.3(8) . . . . ?
C34 N4 C35 C36 1.0(13) . . . . ?
C58 N11 C59 N12 -174.8(7) . . . . ?
C58 N11 C59 O20 2.1(12) . . . . ?
C58 N11 C76 N19 -73.3(10) . . . . ?
C58 N11 C76 C77 174.6(7) . . . . ?
C15 C14 C18 C17 2.6(12) . . . . ?
C64 N22 C71 N21 -166.5(8) 5_677 . . . ?
C64 N22 C71 O22 14.9(14) 5_677 . . . ?
C64 N22 C79 N14 -89.0(10) 5_677 . . . ?
C64 N22 C79 C78 159.4(8) 5_677 . . . ?
C64 N7 C55 O18 1.6(11) . . . . ?
C64 N7 C55 N8 -176.8(7) . . . . ?
C64 N7 C72 N15 -78.4(10) . . . 5_677 ?
C64 N7 C72 C73 168.4(7) . . . . ?
C16 N2 C17 C18 -2.8(14) . . . . ?
C69 N20 C70 N21 -123.6(9) . . . . ?
C69 N20 C77 N12 116.6(9) . . . . ?
C69 N20 C77 C76 5.6(9) . . . . ?
C69 N19 C76 N11 -115.2(9) . . . . ?
C69 N19 C76 C77 -3.4(9) . . . . ?
C18 C14 C15 C16 -2.6(11) . . . . ?
C68 N19 C76 N11 84.6(10) . . . . ?
C68 N19 C76 C77 -163.5(7) . . . . ?
C67 N17 C66 N16 114.6(8) . . . . ?
C17 N2 C16 C15 2.8(13) . . . . ?
N17 C74 N9 C56 -85.0(10) . . . . ?
N17 C74 N9 C57 120.3(8) . . . . ?
N17 C67 N18 C75 -4.5(9) . . . . ?
N17 C67 N18 C68 -174.6(8) . . . . ?
N9 C74 N17 C67 -115.7(8) . . . . ?
N9 C74 N17 C66 78.3(10) . . . . ?
N9 C57 N10 C75 6.6(8) . . . . ?
N9 C57 N10 C58 168.8(7) . . . . ?
N10 C75 C74 N17 -121.7(6) . . . . ?
N10 C75 C74 N9 -3.1(8) . . . . ?
N10 C75 N18 C68 -74.6(11) . . . . ?
N10 C75 N18 C67 115.3(9) . . . . ?
N10 C57 N9 C56 -164.5(7) . . . . ?
N10 C57 N9 C74 -8.6(8) . . . . ?
N18 C75 C74 N17 0.1(8) . . . . ?
N18 C75 C74 N9 118.7(6) . . . . ?
N18 C75 N10 C57 -114.1(9) . . . . ?
N18 C75 N10 C58 84.2(11) . . . . ?
N18 C68 N19 C69 111.2(9) . . . . ?
N18 C68 N19 C76 -90.5(10) . . . . ?
N18 C67 N17 C74 4.4(9) . . . . ?
N18 C67 N17 C66 170.8(7) . . . . ?
N19 C68 N18 C75 78.8(11) . . . . ?
N19 C68 N18 C67 -112.1(9) . . . . ?
N19 C76 C77 N12 -121.7(7) . . . . ?
N19 C76 C77 N20 -1.3(8) . . . . ?
C70 N20 C69 O23 16.2(14) . . . . ?
C70 N20 C69 N19 -164.7(8) . . . . ?
C70 N20 C77 N12 -86.4(10) . . . . ?
C70 N20 C77 C76 162.6(8) . . . . ?
C70 N21 C71 N22 162.6(8) . . . . ?
C70 N21 C71 O22 -18.8(14) . . . . ?
C70 N21 C78 N13 84.7(10) . . . . ?
C70 N21 C78 C79 -164.9(7) . . . . ?
C76 N11 C59 N12 -3.3(8) . . . . ?
C76 N11 C59 O20 173.6(7) . . . . ?
C76 N11 C58 N10 78.4(9) . . . . ?
C89 N32 C97 N24 -81.6(6) . . . . ?
C89 N32 C97 C96 166.2(4) . . . . ?
C89 N32 C88 O30 13.4(8) . . . . ?
C89 N32 C88 N31 -166.7(5) . . . . ?
C89 N33 C90 O31 -6.7(8) . . . . ?
C89 N33 C90 N34 172.5(4) . . . . ?
C89 N33 C98 N25 78.3(6) . . . . ?
C89 N33 C98 C99 -169.2(4) . . . . ?
C66 N16 C65 O25 11.5(11) . . . . ?
C66 N16 C65 N15 -167.6(7) . . . 5_677 ?
C66 N16 C73 N8 -85.7(10) . . . . ?
C66 N16 C73 C72 164.1(7) . . . . ?
C77 N12 C61 N13 -80.8(10) . . . . ?
C77 N12 C59 N11 2.0(9) . . . . ?
C77 N12 C59 O20 -174.9(7) . . . . ?
C77 N20 C69 O23 172.9(8) . . . . ?
C77 N20 C69 N19 -8.0(10) . . . . ?
C77 N20 C70 N21 81.3(11) . . . . ?
C38 C43 C42 C41 2.3(10) . . . . ?
C38 C39 C40 C41 0.6(11) . . . . ?
C25 C20 C19 O13 -20.5(7) . . . . ?
C25 C20 C19 O12 157.8(5) . . . . ?
C25 C20 C21 C22 1.2(7) . . . . ?
C25 C24 C23 C22 0.6(8) . . . . ?
C25 C24 C23 C26 -174.8(5) . . . . ?

loop_
_smtbx_masks_void_nr
_smtbx_masks_void_average_x
_smtbx_masks_void_average_y
_smtbx_masks_void_average_z
_smtbx_masks_void_volume
_smtbx_masks_void_count_electrons
_smtbx_masks_void_content
1 -0.254 -0.466 -0.004 2358.6 1002.1 ?
2 0.246 -0.021 0.996 2358.6 1002.1 ?
3 0.192 0.325 0.194 60.2 6.2 ?
4 0.192 0.675 0.694 60.2 10.2 ?
5 0.308 0.175 0.806 60.2 8.9 ?
6 0.308 0.825 0.306 60.2 4.9 ?
7 0.692 0.175 0.694 60.2 10.2 ?
8 0.692 0.825 0.194 60.2 6.2 ?
9 0.808 0.325 0.306 60.2 4.9 ?
10 0.808 0.675 0.806 60.2 8.9 ?
